data_7135386
loop_
_publ_author_name
'Colliard, Ian'
'Deblonde, Gauthier J.-P.'

_publ_section_title
;
 Actinide complexes with Wells-Dawson polyoxometalates (part 1): americium
 and curium.
;
_journal_issue 13
_journal_name_full 'Chemical communications (Cambridge, England)'
_journal_page_first 4018
_journal_page_last 4022
_journal_paper_doi 10.1039/d5cc06999h
_journal_volume 62
_journal_year 2026
_chemical_formula_moiety 'C153 H178 I N3 O5 Se, 4(C4 H10 O)'
_chemical_formula_sum 'C169 H218 I N3 O9 Se'
_chemical_formula_weight 2641.31
_space_group_crystal_system orthorhombic
_space_group_IT_number 19
_space_group_name_Hall 'P 2ac 2ab'
_space_group_name_H-M_alt 'P 21 21 21'
_atom_sites_solution_hydrogens geom
_atom_sites_solution_primary dual
_audit_creation_date 2025-06-23
_audit_creation_method
;
Olex2 1.5
(compiled 2025.05.31 svn.r86d253d1 for OlexSys, GUI svn.r7254)
;
_audit_update_record
;
2025-11-30 deposited with the CCDC.	2026-01-14 downloaded from the CCDC.
;
_cell_angle_alpha 90
_cell_angle_beta 90
_cell_angle_gamma 90
_cell_formula_units_Z 4
_cell_length_a 13.0620(2)
_cell_length_b 33.4078(4)
_cell_length_c 36.9123(4)
_cell_measurement_reflns_used 21949
_cell_measurement_temperature 123(2)
_cell_measurement_theta_max 73.8700
_cell_measurement_theta_min 2.7370
_cell_volume 16107.5(4)
_computing_cell_refinement 'CrysAlisPro 1.171.41.121a (Rigaku OD, 2021)'
_computing_data_collection 'CrysAlisPro 1.171.41.121a (Rigaku OD, 2021)'
_computing_data_reduction 'CrysAlisPro 1.171.41.121a (Rigaku OD, 2021)'
_computing_molecular_graphics 'Olex2 1.5 (Dolomanov et al., 2009)'
_computing_publication_material 'Olex2 1.5 (Dolomanov et al., 2009)'
_computing_structure_refinement 'SHELXL 2018/3 (Sheldrick, 2015)'
_computing_structure_solution 'SHELXT 2018/2 (Sheldrick, 2018)'
_diffrn_ambient_temperature 123(2)
_diffrn_detector 'Hybrid Pixel Array Detector'
_diffrn_detector_area_resol_mean 10.0000
_diffrn_detector_type HyPix
_diffrn_measured_fraction_theta_full 0.999
_diffrn_measured_fraction_theta_max 0.980
_diffrn_measurement_details
;
List of Runs (angles in degrees, time in seconds):

  # Type    Start    End  Width  t~exp~   \w     \q     \k     \f   Frames
#--------------------------------------------------------------------------
  1  \w    -23.00  65.00   0.50   10.63    --   47.19 -74.00 -32.00  176
  2  \w    -81.00 -56.00   0.50   42.51    -- -102.00  67.00 -26.00   50
  3  \w   -152.00-100.00   0.50   42.51    -- -102.00 -81.00  85.00  104
  4  \w     33.00 106.00   0.50   42.51    --  104.75 -74.00 -32.00  146
  5  \w    -16.00  21.00   0.50   10.63    --  -47.19  19.00  90.00   74
  6  \w   -119.00 -94.00   0.50   10.63    --  -47.19-125.00  30.00   50
  7  \w    -16.00  24.00   0.50   10.63    --  -47.19  19.00 120.00   80
  8  \w    -27.00  -2.00   0.50   10.63    --   47.19 -19.00-150.00   50
  9  \w    -66.00 -39.00   0.50   42.51    -- -102.00 125.00-120.00   54
 10  \w    -67.00 -39.00   0.50   42.51    -- -102.00  61.00-180.00   56
 11  \w    -72.00 -31.00   0.50   42.51    -- -102.00  61.00  90.00   82
 12  \w    -71.00 -37.00   0.50   42.51    -- -102.00  61.00 120.00   68
 13  \w     91.00 178.00   0.50   42.51    --  104.75  15.00-120.00  174
 14  \w     35.00  70.00   0.50   42.51    --  104.75 -61.00 120.00   70
 15  \w     42.00  71.00   0.50   42.51    --  104.75 -61.00-180.00   58
 16  \w     97.00 160.00   0.50   42.51    --  104.75  30.00 -90.00  126
 17  \w     40.00  72.00   0.50   42.51    --  104.75 -61.00 -90.00   64
 18  \w     70.00 102.00   0.50   42.51    --  104.75 -94.00 -90.00   64
 19  \w     91.00 166.00   0.50   42.51    --  104.75  15.00-180.00  150
;
_diffrn_measurement_device 'four-circle diffractometer'
_diffrn_measurement_device_type 'XtaLAB Synergy R, DW system, HyPix'
_diffrn_measurement_method '\w scans'
_diffrn_orient_matrix_type 'CrysAlisPro convention (1999,Acta A55,543-557)'
_diffrn_orient_matrix_UB_11 0.0817389000
_diffrn_orient_matrix_UB_12 -0.0331564000
_diffrn_orient_matrix_UB_13 0.0022396000
_diffrn_orient_matrix_UB_21 0.0513225000
_diffrn_orient_matrix_UB_22 0.0219471000
_diffrn_orient_matrix_UB_23 0.0318995000
_diffrn_orient_matrix_UB_31 -0.0678734000
_diffrn_orient_matrix_UB_32 -0.0233222000
_diffrn_orient_matrix_UB_33 0.0268160000
_diffrn_radiation_monochromator mirror
_diffrn_radiation_probe x-ray
_diffrn_radiation_type 'Cu K\a'
_diffrn_radiation_wavelength 1.54184
_diffrn_reflns_av_R_equivalents 0.1238
_diffrn_reflns_av_unetI/netI 0.1023
_diffrn_reflns_Laue_measured_fraction_full 0.999
_diffrn_reflns_Laue_measured_fraction_max 0.980
_diffrn_reflns_limit_h_max 15
_diffrn_reflns_limit_h_min -16
_diffrn_reflns_limit_k_max 32
_diffrn_reflns_limit_k_min -42
_diffrn_reflns_limit_l_max 46
_diffrn_reflns_limit_l_min -44
_diffrn_reflns_number 96720
_diffrn_reflns_point_group_measured_fraction_full 0.989
_diffrn_reflns_point_group_measured_fraction_max 0.956
_diffrn_reflns_theta_full 67.684
_diffrn_reflns_theta_max 76.361
_diffrn_reflns_theta_min 2.735
_diffrn_source 'Rotating-anode X-ray tube'
_diffrn_source_type 'Rigaku (Cu) X-ray Source'
_exptl_absorpt_coefficient_mu 2.230
_exptl_absorpt_correction_T_max 1.00000
_exptl_absorpt_correction_T_min 0.80739
_exptl_absorpt_correction_type multi-scan
_exptl_absorpt_process_details
;
CrysAlisPro 1.171.41.121a (Rigaku Oxford Diffraction, 2021)
Empirical absorption correction using spherical harmonics,
implemented in SCALE3 ABSPACK scaling algorithm.
;
_exptl_crystal_colour 'clear yellow'
_exptl_crystal_colour_lustre clear
_exptl_crystal_colour_primary yellow
_exptl_crystal_density_diffrn 1.089
_exptl_crystal_description block
_exptl_crystal_F_000 5648
_exptl_crystal_recrystallization_method 'recrystallization from Et2O-MeCN'
_exptl_crystal_size_max 0.08
_exptl_crystal_size_mid 0.05
_exptl_crystal_size_min 0.02
_refine_diff_density_max 0.897
_refine_diff_density_min -0.943
_refine_diff_density_rms 0.093
_refine_ls_abs_structure_details
;
 Flack x determined using 6128 quotients [(I+)-(I-)]/[(I+)+(I-)]
 (Parsons, Flack and Wagner, Acta Cryst. B69 (2013) 249-259).
;
_refine_ls_abs_structure_Flack 0.010(3)
_refine_ls_extinction_method none
_refine_ls_goodness_of_fit_ref 0.977
_refine_ls_hydrogen_treatment constr
_refine_ls_matrix_type full
_refine_ls_number_parameters 1697
_refine_ls_number_reflns 32297
_refine_ls_number_restraints 4
_refine_ls_restrained_S_all 0.977
_refine_ls_R_factor_all 0.1322
_refine_ls_R_factor_gt 0.0831
_refine_ls_shift/su_max 0.001
_refine_ls_shift/su_mean 0.000
_refine_ls_structure_factor_coef Fsqd
_refine_ls_weighting_details 'w=1/[\s^2^(Fo^2^)+(0.1618P)^2^] where P=(Fo^2^+2Fc^2^)/3'
_refine_ls_weighting_scheme calc
_refine_ls_wR_factor_gt 0.2225
_refine_ls_wR_factor_ref 0.2530
_reflns_Friedel_coverage 0.809
_reflns_Friedel_fraction_full 0.978
_reflns_Friedel_fraction_max 0.927
_reflns_number_gt 19647
_reflns_number_total 32297
_reflns_threshold_expression 'I > 2\s(I)'
_cod_data_source_file d5cc06999h2.cif
_cod_data_source_block BpscSec-SeI-ProProOMe
_cod_database_code 7135386
_shelx_shelxl_version_number 2018/3
_chemical_oxdiff_formula C151H176IN3O6Se
_shelx_space_group_comment
;
The symmetry employed for this shelxl refinement is uniquely defined
by the following loop, which should always be used as a source of
symmetry information in preference to the above space-group names.
They are only intended as comments.
;
_shelx_estimated_absorpt_t_max 0.957
_shelx_estimated_absorpt_t_min 0.842
_olex2_refinement_description
;
1. Fixed Uiso
 At 1.2 times of:
  All C(H) groups, All C(H,H) groups, All C(H,H,H,H) groups, All N(H) groups
 At 1.5 times of:
  All C(H,H,H) groups
2. Restrained distances
 C04W-C04Z
 1.524 with sigma of 0.03
 C04S-C04T
 1.524 with sigma of 0.03
 O04R-C04Y
 1.426 with sigma of 0.03
 C047-C13
 1.524 with sigma of 0.03
3. Others
 Sof(H04u)=Sof(H04v)=Sof(H04y)=Sof(Hw)=Sof(C23)=Sof(H23a)=Sof(H23b)=1-FVAR(1)
 Sof(H04s)=Sof(H04t)=Sof(H04w)=Sof(H04x)=Sof(C050)=Sof(H05a)=Sof(H05b)=FVAR(1)
4.a Ternary CH refined with riding coordinates:
 C01D(H01D), C01M(H01M), C01O(H01O), C01T(H01T), C020(H020), C02B(H02B),
 C02G(H02G), C02I(H02I), C02O(H02O), C02S(H02S), C02T(H02T), C02W(H02W),
 C02Y(H02Y), C030(H030), C033(H033), C038(H038), C03E(H03j), C03H(H03o),
 C047(H047)
4.b Secondary CH2 refined with riding coordinates:
 C03O(H29,Hb), C03Q(H2,He), C03W(H8,Hp), C03X(H9,Hq), C03Z(H25,Ht), C049(H04s,
 H04t), C049(H04u,H04v), C04A(H04w,H04x), C04A(H04y,Hw), C04I(H16,H47),
 C04J(H21,H48), C04N(H30,H53), C04P(H23,H56), C04S(H32,H59), C04W(H27,H66),
 C04Y(H35,H69), C050(H05a,H05b), C23(H23a,H23b)
4.c Me refined with riding coordinates:
 C03K(H03t,H03u,H03v), C16(H16a,H16b,H16c)
4.d Aromatic/amide H refined with riding coordinates:
 C004(H004), N005(H005), C00H(H00H), C00O(H00O), C00P(H00P), C00S(H00S),
 C00T(H00T), C00U(H00U), C00Y(H00Y), C010(H010), C011(H011), C015(H015),
 C016(H016), C01A(H01A), C01B(H01B), C01E(H01E), C01H(H01H), C01I(H01I),
 C01R(H01R), C01S(H01S), C01W(H01W), C01X(H01X), C01Z(H01Z), C024(H024),
 C025(H025), C027(H027), C028(H028), C029(H029), C02C(H02C), C02F(H02F),
 C02L(H02L), C02M(H02M), C02N(H02N), C02P(H02P), C02U(H02U), C02Z(H02Z),
 C031(H031), C034(H034), C035(H035), C037(H037), C039(H039), C03F(H03k),
 C03I(H03p), C03N(H03), C046(H046), C04M(H19)
4.e Idealised Me refined as rotating group:
 C03A(H03a,H03b,H03c), C03B(H03d,H03e,H03f), C03D(H03g,H03h,H03i), C03G(H03l,
 H03m,H03n), C03J(H03q,H03r,H03s), C03L(H03w,H03x,H03y), C03M(H03z,H,Ha),
 C03P(H1,Hc,Hd), C03R(H3,Hf,Hg), C03S(H4,Hh,Hi), C03T(H5,Hj,Hk), C03U(H6,Hl,Hm),
  C03V(H7,Hn,Ho), C03Y(H10,Hr,Hs), C040(H04a,H04b,H04c), C041(H04d,H04e,H04f),
 C042(H04g,H04h,H04i), C043(H04j,H04k,H04l), C044(H04m,H04n,H04o), C045(H26,Hu,
 Hv), C048(H04p,H04q,H04r), C04B(H04z,Hx,Hy), C04C(H04,Hz,H36), C04D(H11,H37,
 H38), C04E(H12,H39,H40), C04F(H13,H41,H42), C04G(H14,H43,H44), C04H(H15,H45,
 H46), C04K(H17,H49,H50), C04L(H18,H51,H52), C04O(H22,H54,H55), C04Q(H20,H57,
 H58), C04T(H33,H60,H61), C04U(H31,H62,H63), C04V(H24,H64,H65), C04X(H34,H67,
 H68), C04Z(H28,H70,H71), C051(H05c,H05d,H05e), C13(H13a,H13b,H13c)
;
_smtbx_masks_void_probe_radius 1.2
_smtbx_masks_void_truncation_radius 1.2
_olex2_exptl_crystal_mounting_method 'sample loop'
_olex2_submission_original_sample_id RM1063
_olex2_submission_special_instructions 'No special instructions were received'
_oxdiff_exptl_absorpt_empirical_details
;
Empirical correction (ABSPACK) includes:
- Absorption correction using spherical harmonics
- Frame scaling
;
_oxdiff_exptl_absorpt_empirical_full_max 2.394
_oxdiff_exptl_absorpt_empirical_full_min 0.280

loop_
_space_group_symop_operation_xyz
'x, y, z'
'-x+1/2, -y, z+1/2'
'-x, y+1/2, -z+1/2'
'x+1/2, -y+1/2, -z'

loop_
_atom_site_label
_atom_site_type_symbol
_atom_site_fract_x
_atom_site_fract_y
_atom_site_fract_z
_atom_site_U_iso_or_equiv
_atom_site_adp_type
_atom_site_occupancy
_atom_site_site_symmetry_order
_atom_site_calc_flag
_atom_site_refinement_flags_posn
_atom_site_refinement_flags_adp
_atom_site_refinement_flags_occupancy
_atom_site_disorder_assembly
_atom_site_disorder_group
I01 I 0.58876(6) 0.70968(2) 0.85573(2) 0.0787(2) Uani 1 1 d . . . . .
Se02 Se 0.59462(11) 0.66431(3) 0.79945(3) 0.0758(3) Uani 1 1 d . . . . .
O003 O 0.4090(5) 0.73832(15) 0.68644(13) 0.0488(12) Uani 1 1 d . . . . .
C004 C 0.3446(6) 0.6296(2) 0.86932(16) 0.0353(15) Uani 1 1 d . . . . .
H004 H 0.402951 0.646552 0.869885 0.042 Uiso 1 1 calc R U . . .
N005 N 0.4343(6) 0.6812(2) 0.71710(17) 0.0493(16) Uani 1 1 d . . . . .
H005 H 0.407859 0.658475 0.724724 0.059 Uiso 1 1 calc R U . . .
C006 C 0.2613(6) 0.63897(19) 0.84681(15) 0.0332(14) Uani 1 1 d . . . . .
C007 C 0.1716(5) 0.5796(2) 0.86800(17) 0.0333(14) Uani 1 1 d . . . . .
O008 O 0.8267(5) 0.6334(2) 0.67751(19) 0.0663(17) Uani 1 1 d . . . . .
C009 C 0.3416(6) 0.5954(2) 0.89079(17) 0.0383(16) Uani 1 1 d . . . . .
O00A O 0.6253(5) 0.6280(2) 0.74265(16) 0.0645(17) Uani 1 1 d . . . . .
O00B O 1.0700(6) 0.5765(2) 0.6418(2) 0.0730(18) Uani 1 1 d . . . . .
C00C C 0.3494(6) 0.59546(18) 0.55997(16) 0.0343(15) Uani 1 1 d . . . . .
O00D O 0.9107(6) 0.5704(2) 0.61968(16) 0.0755(19) Uani 1 1 d . . . . .
C00E C 0.4408(6) 0.54415(19) 0.52639(16) 0.0347(15) Uani 1 1 d . . . . .
C00F C 0.4263(6) 0.74247(18) 0.55979(16) 0.0355(15) Uani 1 1 d . . . . .
C00G C 0.5357(6) 0.5314(2) 0.50651(18) 0.0390(16) Uani 1 1 d . . . . .
C00H C 0.4358(6) 0.58205(18) 0.54215(16) 0.0339(15) Uani 1 1 d . . . . .
H00H H 0.493717 0.599182 0.540567 0.041 Uiso 1 1 calc R U . . .
C00I C 0.2017(6) 0.69392(19) 0.72524(15) 0.0340(15) Uani 1 1 d . . . . .
O00J O -0.0434(7) 0.6648(3) 0.8035(2) 0.083(2) Uani 1 1 d . . . . .
C00K C 0.2907(6) 0.67769(19) 0.62747(15) 0.0348(15) Uani 1 1 d . . . . .
C00L C 0.2657(6) 0.69440(18) 0.69458(15) 0.0338(15) Uani 1 1 d . . . . .
C00M C 0.2420(6) 0.70210(19) 0.76246(15) 0.0329(14) Uani 1 1 d . . . . .
C00N C 0.3180(6) 0.74306(19) 0.80929(15) 0.0358(15) Uani 1 1 d . . . . .
C00O C 0.3094(6) 0.71029(19) 0.83261(15) 0.0361(15) Uani 1 1 d . . . . .
H00O H 0.334188 0.712934 0.856692 0.043 Uiso 1 1 calc R U . . .
C00P C 0.2550(6) 0.5709(2) 0.88981(19) 0.0390(16) Uani 1 1 d . . . . .
H00P H 0.253269 0.547572 0.904512 0.047 Uiso 1 1 calc R U . . .
C00Q C 0.3746(6) 0.7064(2) 0.69900(16) 0.0385(16) Uani 1 1 d . . . . .
N00R N 0.6192(6) 0.6408(2) 0.68321(17) 0.0548(18) Uani 1 1 d . . . . .
C00S C 0.1016(6) 0.6829(2) 0.72171(16) 0.0403(16) Uani 1 1 d . . . . .
H00S H 0.058395 0.683474 0.742395 0.048 Uiso 1 1 calc R U . . .
C00T C 0.1760(6) 0.6143(2) 0.84692(15) 0.0356(15) Uani 1 1 d . . . . .
H00T H 0.118871 0.621241 0.832259 0.043 Uiso 1 1 calc R U . . .
C00U C 0.4703(6) 0.77329(19) 0.58019(17) 0.0385(16) Uani 1 1 d . . . . .
H00U H 0.484030 0.769049 0.605172 0.046 Uiso 1 1 calc R U . . .
C00V C 0.0772(6) 0.5543(2) 0.86641(18) 0.0400(16) Uani 1 1 d . . . . .
C00W C 0.2655(6) 0.53206(19) 0.54535(17) 0.0350(15) Uani 1 1 d . . . . .
C00X C 0.4337(6) 0.5862(2) 0.91380(19) 0.0400(16) Uani 1 1 d . . . . .
C00Y C 0.3549(6) 0.51936(19) 0.52809(17) 0.0382(16) Uani 1 1 d . . . . .
H00Y H 0.357259 0.493533 0.517358 0.046 Uiso 1 1 calc R U . . .
C00Z C 0.3882(6) 0.70610(19) 0.57814(16) 0.0370(15) Uani 1 1 d . . . . .
C010 C 0.4098(7) 0.7489(2) 0.52263(16) 0.0401(16) Uani 1 1 d . . . . .
H010 H 0.382329 0.727930 0.508246 0.048 Uiso 1 1 calc R U . . .
C011 C 0.2645(6) 0.57023(18) 0.56180(17) 0.0354(15) Uani 1 1 d . . . . .
H011 H 0.204961 0.578871 0.574331 0.042 Uiso 1 1 calc R U . . .
C012 C 0.3595(6) 0.78127(19) 0.82278(17) 0.0369(15) Uani 1 1 d . . . . .
C013 C 0.4361(6) 0.6000(2) 0.9501(2) 0.0440(18) Uani 1 1 d . . . . .
C014 C -0.0051(6) 0.5614(2) 0.8906(2) 0.0442(18) Uani 1 1 d . . . . .
C015 C 0.2926(6) 0.64051(18) 0.61025(15) 0.0315(14) Uani 1 1 d . . . . .
H015 H 0.258141 0.618401 0.620871 0.038 Uiso 1 1 calc R U . . .
C016 C 0.2839(6) 0.73753(19) 0.77294(16) 0.0354(15) Uani 1 1 d . . . . .
H016 H 0.290515 0.758711 0.755936 0.042 Uiso 1 1 calc R U . . .
N017 N 0.8256(6) 0.5668(2) 0.6851(2) 0.0589(19) Uani 1 1 d . . . . .
C018 C 0.2281(6) 0.68144(18) 0.66075(15) 0.0352(16) Uani 1 1 d . . . . .
C019 C 0.2667(5) 0.67430(19) 0.82236(15) 0.0315(14) Uani 1 1 d . . . . .
C01A C 0.3908(6) 0.66842(18) 0.56144(16) 0.0348(15) Uani 1 1 d . . . . .
H01A H 0.424534 0.665510 0.538795 0.042 Uiso 1 1 calc R U . . .
C01B C 0.1249(7) 0.6697(2) 0.65880(17) 0.0432(18) Uani 1 1 d . . . . .
H01B H 0.098682 0.660721 0.636206 0.052 Uiso 1 1 calc R U . . .
C01C C 0.3453(6) 0.63548(18) 0.57721(16) 0.0335(14) Uani 1 1 d . . . . .
C01D C 0.0014(7) 0.5933(2) 0.9195(2) 0.051(2) Uani 1 1 d . . . . .
H01D H 0.059085 0.611736 0.913261 0.062 Uiso 1 1 calc R U . . .
C01E C 0.2314(6) 0.67027(19) 0.78691(15) 0.0320(14) Uani 1 1 d . . . . .
H01E H 0.200308 0.645970 0.779334 0.038 Uiso 1 1 calc R U . . .
C01F C 0.4945(7) 0.81005(19) 0.56461(19) 0.0429(18) Uani 1 1 d . . . . .
C01G C 0.0953(7) 0.5122(2) 0.51940(19) 0.0423(16) Uani 1 1 d . . . . .
C01H C 0.3391(6) 0.7097(2) 0.61164(15) 0.0363(15) Uani 1 1 d . . . . .
H01H H 0.339245 0.734844 0.623690 0.044 Uiso 1 1 calc R U . . .
C01I C 0.0051(7) 0.4914(2) 0.5228(2) 0.0500(19) Uani 1 1 d . . . . .
H01I H -0.045222 0.494112 0.504351 0.060 Uiso 1 1 calc R U . . .
C01J C 0.5509(7) 0.5437(2) 0.47035(19) 0.0434(18) Uani 1 1 d . . . . .
C01K C 0.6102(6) 0.5093(2) 0.5245(2) 0.0446(18) Uani 1 1 d . . . . .
C01L C 0.1703(6) 0.5074(2) 0.54697(19) 0.0419(17) Uani 1 1 d . . . . .
C01M C 0.3581(8) 0.8596(3) 0.6089(2) 0.057(2) Uani 1 1 d . . . . .
H01M H 0.341659 0.841577 0.588071 0.068 Uiso 1 1 calc R U . . .
C01N C 0.0702(7) 0.5241(2) 0.84034(19) 0.0448(18) Uani 1 1 d . . . . .
C01O C 0.1135(6) 0.5392(2) 0.48685(19) 0.0418(17) Uani 1 1 d . . . . .
H01O H 0.181912 0.552185 0.490081 0.050 Uiso 1 1 calc R U . . .
C01P C 0.6417(7) 0.8485(2) 0.5871(2) 0.0452(18) Uani 1 1 d . . . . .
C01Q C 0.4331(6) 0.7855(2) 0.50647(16) 0.0403(16) Uani 1 1 d . . . . .
C01R C 0.4296(7) 0.8047(2) 0.8037(2) 0.0449(18) Uani 1 1 d . . . . .
H01R H 0.451906 0.796253 0.780417 0.054 Uiso 1 1 calc R U . . .
C01S C 0.4346(6) 0.8515(2) 0.8527(2) 0.0459(18) Uani 1 1 d . . . . .
H01S H 0.461023 0.875467 0.862900 0.055 Uiso 1 1 calc R U . . .
C01T C 0.2512(8) 0.8333(3) 0.4871(2) 0.056(2) Uani 1 1 d . . . . .
H01T H 0.273220 0.822996 0.511331 0.067 Uiso 1 1 calc R U . . .
C01U C 0.3649(6) 0.8292(2) 0.8726(2) 0.0437(17) Uani 1 1 d . . . . .
C01V C 0.3262(7) 0.8410(2) 0.9091(2) 0.0476(18) Uani 1 1 d . . . . .
C01W C 0.6072(7) 0.5605(3) 0.9199(3) 0.059(2) Uani 1 1 d . . . . .
H01W H 0.665217 0.547141 0.910144 0.071 Uiso 1 1 calc R U . . .
C01X C 0.6422(7) 0.5337(2) 0.4531(2) 0.0477(18) Uani 1 1 d . . . . .
H01X H 0.653934 0.541893 0.428811 0.057 Uiso 1 1 calc R U . . .
C01Y C 0.5190(7) 0.5666(2) 0.8985(2) 0.050(2) Uani 1 1 d . . . . .
C01Z C 0.3272(6) 0.7940(2) 0.85706(18) 0.0383(15) Uani 1 1 d . . . . .
H01Z H 0.278623 0.778431 0.870024 0.046 Uiso 1 1 calc R U . . .
C020 C 0.5949(7) 0.4932(2) 0.5626(2) 0.0504(18) Uani 1 1 d . . . . .
H020 H 0.536405 0.507976 0.573814 0.060 Uiso 1 1 calc R U . . .
C021 C 0.5395(7) 0.8424(2) 0.58732(18) 0.0409(18) Uani 1 1 d . . . . .
C022 C 0.1524(7) 0.4820(2) 0.5761(2) 0.0446(18) Uani 1 1 d . . . . .
O023 O 0.7008(8) 0.7681(3) 0.7073(3) 0.100(3) Uani 1 1 d . . . . .
C024 C 0.5225(8) 0.5930(2) 0.9702(2) 0.058(2) Uani 1 1 d . . . . .
H024 H 0.524634 0.601107 0.994864 0.069 Uiso 1 1 calc R U . . .
C025 C 0.0607(7) 0.6706(2) 0.68806(18) 0.0474(19) Uani 1 1 d . . . . .
H025 H -0.009250 0.663164 0.685831 0.057 Uiso 1 1 calc R U . . .
C026 C 0.3243(7) 0.8174(2) 0.4589(2) 0.0472(18) Uani 1 1 d . . . . .
C027 C 0.4737(7) 0.8159(2) 0.52754(18) 0.0444(18) Uani 1 1 d . . . . .
H027 H 0.487816 0.841118 0.516801 0.053 Uiso 1 1 calc R U . . .
C028 C 0.7146(7) 0.5121(3) 0.4710(2) 0.054(2) Uani 1 1 d . . . . .
H028 H 0.777117 0.505936 0.459037 0.064 Uiso 1 1 calc R U . . .
C029 C 0.6189(9) 0.9009(3) 0.6322(2) 0.058(2) Uani 1 1 d . . . . .
H029 H 0.646790 0.920686 0.647805 0.070 Uiso 1 1 calc R U . . .
C02A C 0.4705(7) 0.8659(2) 0.60910(19) 0.0447(18) Uani 1 1 d . . . . .
C02B C 0.1609(8) 0.5153(3) 0.8148(2) 0.054(2) Uani 1 1 d . . . . .
H02B H 0.207179 0.539131 0.815308 0.065 Uiso 1 1 calc R U . . .
C02C C 0.3693(8) 0.8112(3) 0.3946(2) 0.059(2) Uani 1 1 d . . . . .
H02C H 0.356582 0.817572 0.369928 0.071 Uiso 1 1 calc R U . . .
C02D C 0.7778(7) 0.6024(3) 0.6801(2) 0.0498(19) Uani 1 1 d . . . . .
C02E C 0.3883(8) 0.8335(3) 0.9395(2) 0.060(2) Uani 1 1 d . . . . .
C02F C -0.0923(7) 0.5383(3) 0.8875(2) 0.055(2) Uani 1 1 d . . . . .
H02F H -0.148435 0.542874 0.903317 0.066 Uiso 1 1 calc R U . . .
C02G C 0.4679(7) 0.5673(2) 0.4503(2) 0.0469(18) Uani 1 1 d . . . . .
H02G H 0.426464 0.582062 0.468733 0.056 Uiso 1 1 calc R U . . .
C02H C 0.4728(7) 0.7779(2) 0.43996(19) 0.0458(18) Uani 1 1 d . . . . .
C02I C 0.4927(8) 0.8130(3) 0.9364(2) 0.057(2) Uani 1 1 d . . . . .
H02I H 0.512628 0.813286 0.910220 0.068 Uiso 1 1 calc R U . . .
C02J C 0.2287(8) 0.8572(3) 0.9131(3) 0.059(2) Uani 1 1 d . . . . .
C02K C 0.6004(7) 0.6504(3) 0.7178(2) 0.054(2) Uani 1 1 d . . . . .
C02L C -0.0149(8) 0.4669(2) 0.5516(2) 0.056(2) Uani 1 1 d . . . . .
H02L H -0.078925 0.453649 0.553567 0.067 Uiso 1 1 calc R U . . .
C02M C 0.4489(7) 0.7876(3) 0.40388(19) 0.054(2) Uani 1 1 d . . . . .
H02M H 0.490807 0.776981 0.385138 0.065 Uiso 1 1 calc R U . . .
C02N C 0.5174(8) 0.8950(2) 0.6314(2) 0.052(2) Uani 1 1 d . . . . .
H02N H 0.475227 0.911025 0.646548 0.062 Uiso 1 1 calc R U . . .
C02O C 0.2352(7) 0.4734(2) 0.6051(2) 0.052(2) Uani 1 1 d . . . . .
H02O H 0.287086 0.495313 0.603676 0.062 Uiso 1 1 calc R U . . .
C02P C 0.6084(7) 0.5738(3) 0.9548(3) 0.056(2) Uani 1 1 d . . . . .
H02P H 0.668245 0.570165 0.969044 0.067 Uiso 1 1 calc R U . . .
C02Q C 0.4674(6) 0.8401(2) 0.8183(2) 0.0433(17) Uani 1 1 d . . . . .
C02R C 0.9807(8) 0.5719(3) 0.6466(3) 0.059(2) Uani 1 1 d . . . . .
C02S C 0.5203(7) 0.5519(3) 0.8595(2) 0.054(2) Uani 1 1 d . . . . .
H02S H 0.460251 0.563689 0.846546 0.065 Uiso 1 1 calc R U . . .
C02T C 0.5433(7) 0.6897(3) 0.7250(2) 0.0513(19) Uani 1 1 d . . . . .
H02T H 0.567763 0.709761 0.706897 0.062 Uiso 1 1 calc R U . . .
C02U C -0.0988(8) 0.5082(3) 0.8613(2) 0.058(2) Uani 1 1 d . . . . .
H02U H -0.158753 0.492265 0.859333 0.069 Uiso 1 1 calc R U . . .
C02V C 0.5485(9) 0.8638(2) 0.7990(3) 0.065(3) Uani 1 1 d . . . . .
C02W C 0.7145(8) 0.8249(3) 0.5633(2) 0.058(2) Uani 1 1 d . . . . .
H02W H 0.673601 0.803781 0.550648 0.070 Uiso 1 1 calc R U . . .
O02X O 0.3713(9) 0.6010(3) 0.7290(2) 0.108(3) Uani 1 1 d . . . . .
C02Y C 0.9371(8) 0.5634(3) 0.6831(3) 0.063(2) Uani 1 1 d . . . . .
H02Y H 0.968634 0.581995 0.701193 0.076 Uiso 1 1 calc R U . . .
C02Z C 0.6831(8) 0.8787(2) 0.6105(2) 0.054(2) Uani 1 1 d . . . . .
H02Z H 0.754847 0.883372 0.611079 0.065 Uiso 1 1 calc R U . . .
C030 C 0.3464(8) 0.6214(3) 0.9675(2) 0.059(2) Uani 1 1 d . . . . .
H030 H 0.293366 0.625271 0.948280 0.070 Uiso 1 1 calc R U . . .
C031 C -0.0187(8) 0.5022(3) 0.8387(2) 0.060(2) Uani 1 1 d . . . . .
H031 H -0.024108 0.481793 0.820802 0.071 Uiso 1 1 calc R U . . .
C032 C 0.4092(6) 0.7936(2) 0.46687(16) 0.0416(16) Uani 1 1 d . . . . .
C033 C 0.5643(7) 0.7536(3) 0.4490(2) 0.055(2) Uani 1 1 d . . . . .
H033 H 0.546017 0.736983 0.470601 0.065 Uiso 1 1 calc R U . . .
C034 C 0.3500(11) 0.8430(3) 0.9745(3) 0.075(3) Uani 1 1 d . . . . .
H034 H 0.389807 0.837574 0.995467 0.090 Uiso 1 1 calc R U . . .
C035 C 0.6999(8) 0.4991(3) 0.5056(2) 0.055(2) Uani 1 1 d . . . . .
H035 H 0.750522 0.483048 0.517054 0.067 Uiso 1 1 calc R U . . .
C036 C 0.6517(8) 0.8543(3) 0.8023(3) 0.063(3) Uani 1 1 d . . . . .
C037 C 0.3050(8) 0.8263(3) 0.4223(2) 0.058(2) Uani 1 1 d . . . . .
H037 H 0.248024 0.842543 0.416075 0.070 Uiso 1 1 calc R U . . .
C038 C 0.6639(8) 0.6019(3) 0.6754(2) 0.058(2) Uani 1 1 d . . . . .
H038 H 0.631195 0.580214 0.690085 0.070 Uiso 1 1 calc R U . . .
C039 C 0.0595(8) 0.4618(3) 0.5779(2) 0.058(2) Uani 1 1 d . . . . .
H039 H 0.046784 0.444212 0.597593 0.069 Uiso 1 1 calc R U . . .
C03A C 0.1445(8) 0.8184(4) 0.4798(3) 0.070(3) Uani 1 1 d . . . . .
H03A H 0.118434 0.830636 0.457504 0.106 Uiso 1 1 calc R U . . .
H03B H 0.099741 0.825513 0.500100 0.106 Uiso 1 1 calc R U . . .
H03C H 0.145714 0.789191 0.476984 0.106 Uiso 1 1 calc R U . . .
C03B C 0.3966(9) 0.5383(3) 0.4305(3) 0.068(3) Uani 1 1 d . . . . .
H03D H 0.339199 0.553141 0.419977 0.102 Uiso 1 1 calc R U . . .
H03E H 0.370322 0.518442 0.447765 0.102 Uiso 1 1 calc R U . . .
H03F H 0.434480 0.524610 0.411253 0.102 Uiso 1 1 calc R U . . .
C03C C 0.5172(11) 0.8972(3) 0.7783(3) 0.075(3) Uani 1 1 d . . . . .
C03D C 0.1177(11) 0.5151(3) 0.4531(2) 0.079(4) Uani 1 1 d . . . . .
H03G H 0.184336 0.501797 0.451369 0.119 Uiso 1 1 calc R U . . .
H03H H 0.108340 0.532767 0.432112 0.119 Uiso 1 1 calc R U . . .
H03I H 0.063204 0.494994 0.453462 0.119 Uiso 1 1 calc R U . . .
C03E C 0.1617(8) 0.8653(3) 0.8810(3) 0.071(3) Uani 1 1 d . . . . .
H03J H 0.184963 0.847364 0.860941 0.085 Uiso 1 1 calc R U . . .
C03F C 0.2572(11) 0.8594(3) 0.9776(3) 0.078(3) Uani 1 1 d . . . . .
H03K H 0.233985 0.866756 1.001049 0.093 Uiso 1 1 calc R U . . .
C03G C 0.7610(10) 0.8520(3) 0.5344(3) 0.077(3) Uani 1 1 d . . . . .
H03L H 0.793972 0.874998 0.546074 0.115 Uiso 1 1 calc R U . . .
H03M H 0.706930 0.861472 0.518126 0.115 Uiso 1 1 calc R U . . .
H03N H 0.812017 0.836983 0.520479 0.115 Uiso 1 1 calc R U . . .
C03H C 0.6851(9) 0.8185(3) 0.8238(3) 0.068(3) Uani 1 1 d . . . . .
H03O H 0.623485 0.801367 0.827953 0.081 Uiso 1 1 calc R U . . .
C03I C 0.1940(10) 0.8664(3) 0.9487(3) 0.078(3) Uani 1 1 d . . . . .
H03P H 0.127536 0.877185 0.952369 0.094 Uiso 1 1 calc R U . . .
C03J C 0.6909(9) 0.5002(3) 0.5865(3) 0.070(3) Uani 1 1 d . . . . .
H03Q H 0.676782 0.491213 0.611307 0.105 Uiso 1 1 calc R U . . .
H03R H 0.707832 0.528740 0.586703 0.105 Uiso 1 1 calc R U . . .
H03S H 0.748688 0.484963 0.576663 0.105 Uiso 1 1 calc R U . . .
C03K C 0.5689(11) 0.4496(3) 0.5626(3) 0.083(4) Uani 1 1 d . . . . .
H03T H 0.559669 0.440410 0.587564 0.125 Uiso 1 1 calc R U . . .
H03U H 0.505424 0.445412 0.548955 0.125 Uiso 1 1 calc R U . . .
H03V H 0.624569 0.434522 0.551180 0.125 Uiso 1 1 calc R U . . .
C03L C 0.2214(10) 0.4801(4) 0.8282(3) 0.076(3) Uani 1 1 d . . . . .
H03W H 0.178510 0.456071 0.827560 0.115 Uiso 1 1 calc R U . . .
H03X H 0.243713 0.485155 0.853141 0.115 Uiso 1 1 calc R U . . .
H03Y H 0.281451 0.476198 0.812698 0.115 Uiso 1 1 calc R U . . .
C03M C 0.0241(12) 0.5744(3) 0.9571(3) 0.088(4) Uani 1 1 d . . . . .
H03Z H -0.035631 0.559087 0.965219 0.132 Uiso 1 1 calc R U . . .
H H 0.038776 0.595686 0.974662 0.132 Uiso 1 1 calc R U . . .
HA H 0.083399 0.556599 0.955197 0.132 Uiso 1 1 calc R U . . .
C03N C 0.7257(11) 0.8779(4) 0.7848(4) 0.090(4) Uani 1 1 d . . . . .
H03 H 0.796542 0.871588 0.786006 0.108 Uiso 1 1 calc R U . . .
C03O C 0.3821(11) 0.5797(3) 0.7629(3) 0.079(3) Uani 1 1 d . . . . .
H29 H 0.313271 0.575240 0.773392 0.095 Uiso 1 1 calc R U . . .
HB H 0.421384 0.596478 0.780021 0.095 Uiso 1 1 calc R U . . .
C03P C 0.5991(10) 0.7247(3) 0.4195(3) 0.074(3) Uani 1 1 d . . . . .
H1 H 0.539315 0.711217 0.409071 0.111 Uiso 1 1 calc R U . . .
HC H 0.645345 0.704679 0.429972 0.111 Uiso 1 1 calc R U . . .
HD H 0.635061 0.739556 0.400476 0.111 Uiso 1 1 calc R U . . .
C03Q C 0.6405(9) 0.5966(3) 0.6330(2) 0.065(2) Uani 1 1 d . . . . .
H2 H 0.703624 0.599885 0.618475 0.078 Uiso 1 1 calc R U . . .
HE H 0.610481 0.570016 0.627937 0.078 Uiso 1 1 calc R U . . .
C03R C 0.6516(9) 0.7807(4) 0.4604(2) 0.075(3) Uani 1 1 d . . . . .
H3 H 0.676488 0.795657 0.439302 0.113 Uiso 1 1 calc R U . . .
HF H 0.707391 0.764558 0.470413 0.113 Uiso 1 1 calc R U . . .
HG H 0.627252 0.799574 0.478844 0.113 Uiso 1 1 calc R U . . .
C03S C -0.0939(11) 0.6177(4) 0.9231(4) 0.094(4) Uani 1 1 d . . . . .
H4 H -0.109868 0.630246 0.899741 0.141 Uiso 1 1 calc R U . . .
HH H -0.083635 0.638526 0.941422 0.141 Uiso 1 1 calc R U . . .
HI H -0.150795 0.600365 0.930377 0.141 Uiso 1 1 calc R U . . .
C03T C 0.1270(11) 0.5091(4) 0.7751(2) 0.084(3) Uani 1 1 d . . . . .
H5 H 0.187460 0.504811 0.759869 0.126 Uiso 1 1 calc R U . . .
HJ H 0.090065 0.532872 0.766710 0.126 Uiso 1 1 calc R U . . .
HK H 0.082049 0.485682 0.773600 0.126 Uiso 1 1 calc R U . . .
C03U C 0.2988(11) 0.5962(4) 0.9968(3) 0.094(4) Uani 1 1 d . . . . .
H6 H 0.265525 0.572787 0.985906 0.141 Uiso 1 1 calc R U . . .
HL H 0.247777 0.612051 1.009934 0.141 Uiso 1 1 calc R U . . .
HM H 0.352045 0.587239 1.013676 0.141 Uiso 1 1 calc R U . . .
C03V C 0.5094(9) 0.5977(3) 0.4237(3) 0.072(3) Uani 1 1 d . . . . .
H7 H 0.527331 0.584213 0.400982 0.108 Uiso 1 1 calc R U . . .
HN H 0.570582 0.610373 0.433919 0.108 Uiso 1 1 calc R U . . .
HO H 0.457276 0.618107 0.418985 0.108 Uiso 1 1 calc R U . . .
C03W C 0.5663(9) 0.6289(4) 0.6250(3) 0.078(3) Uani 1 1 d . . . . .
H8 H 0.495438 0.619279 0.628819 0.094 Uiso 1 1 calc R U . . .
HP H 0.573349 0.637833 0.599585 0.094 Uiso 1 1 calc R U . . .
C03X C 0.5896(10) 0.6627(3) 0.6504(2) 0.074(3) Uani 1 1 d . . . . .
H9 H 0.646425 0.679532 0.641247 0.089 Uiso 1 1 calc R U . . .
HQ H 0.528674 0.679689 0.654638 0.089 Uiso 1 1 calc R U . . .
C03Y C 0.9495(10) 0.5759(4) 0.5837(3) 0.083(3) Uani 1 1 d . . . . .
H10 H 0.894736 0.570822 0.566090 0.125 Uiso 1 1 calc R U . . .
HR H 1.006074 0.557249 0.579375 0.125 Uiso 1 1 calc R U . . .
HS H 0.974062 0.603458 0.580896 0.125 Uiso 1 1 calc R U . . .
C03Z C 0.6496(16) 0.7978(6) 0.6855(4) 0.123(6) Uani 1 1 d . . . . .
H25 H 0.699846 0.818373 0.678000 0.148 Uiso 1 1 calc R U . . .
HT H 0.622788 0.784861 0.663322 0.148 Uiso 1 1 calc R U . . .
C040 C 0.2893(11) 0.4347(4) 0.5967(4) 0.089(4) Uani 1 1 d . . . . .
H04A H 0.239075 0.412933 0.595385 0.134 Uiso 1 1 calc R U . . .
H04B H 0.339065 0.428895 0.615854 0.134 Uiso 1 1 calc R U . . .
H04C H 0.324837 0.437056 0.573431 0.134 Uiso 1 1 calc R U . . .
C041 C 0.7989(11) 0.8040(4) 0.5843(4) 0.088(3) Uani 1 1 d . . . . .
H04D H 0.844350 0.790101 0.567326 0.132 Uiso 1 1 calc R U . . .
H04E H 0.768658 0.784601 0.601052 0.132 Uiso 1 1 calc R U . . .
H04F H 0.838198 0.823893 0.597978 0.132 Uiso 1 1 calc R U . . .
C042 C 0.1732(11) 0.9082(3) 0.8678(3) 0.082(3) Uani 1 1 d . . . . .
H04G H 0.160152 0.926660 0.887931 0.123 Uiso 1 1 calc R U . . .
H04H H 0.124034 0.913298 0.848307 0.123 Uiso 1 1 calc R U . . .
H04I H 0.242932 0.912302 0.858729 0.123 Uiso 1 1 calc R U . . .
C043 C 0.0352(10) 0.5719(3) 0.4842(3) 0.078(3) Uani 1 1 d . . . . .
H04J H -0.033359 0.560027 0.483020 0.118 Uiso 1 1 calc R U . . .
H04K H 0.047679 0.587666 0.462246 0.118 Uiso 1 1 calc R U . . .
H04L H 0.040128 0.589224 0.505495 0.118 Uiso 1 1 calc R U . . .
C044 C 0.4842(12) 0.7701(3) 0.9478(5) 0.098(4) Uani 1 1 d . . . . .
H04M H 0.497141 0.767943 0.973914 0.147 Uiso 1 1 calc R U . . .
H04N H 0.534777 0.754016 0.934628 0.147 Uiso 1 1 calc R U . . .
H04O H 0.415289 0.760161 0.942432 0.147 Uiso 1 1 calc R U . . .
C045 C 0.5696(12) 0.8162(4) 0.7037(4) 0.091(4) Uani 1 1 d . . . . .
H26 H 0.545320 0.839161 0.689495 0.137 Uiso 1 1 calc R U . . .
HU H 0.593321 0.825468 0.727410 0.137 Uiso 1 1 calc R U . . .
HV H 0.513433 0.797092 0.706893 0.137 Uiso 1 1 calc R U . . .
C046 C 0.5944(13) 0.9202(3) 0.7617(4) 0.089(4) Uani 1 1 d . . . . .
H046 H 0.576056 0.942717 0.747424 0.107 Uiso 1 1 calc R U . . .
C047 C 0.4088(13) 0.9078(3) 0.7731(3) 0.094(4) Uani 1 1 d D . . . .
H047 H 0.369870 0.886286 0.785962 0.113 Uiso 1 1 calc R U . . .
C048 C 0.5095(14) 0.5068(3) 0.8592(3) 0.100(5) Uani 1 1 d . . . . .
H04P H 0.560220 0.495024 0.875627 0.150 Uiso 1 1 calc R U . . .
H04Q H 0.520780 0.496783 0.834611 0.150 Uiso 1 1 calc R U . . .
H04R H 0.440531 0.499466 0.867281 0.150 Uiso 1 1 calc R U . . .
C049 C 0.9573(11) 0.5207(4) 0.6946(4) 0.090(4) Uani 1 1 d . . . . .
H04S H 1.019211 0.509849 0.682670 0.108 Uiso 0.60(3) 1 calc R U P A 1
H04T H 0.965043 0.518561 0.721182 0.108 Uiso 0.60(3) 1 calc R U P A 1
H04U H 1.017427 0.519841 0.710864 0.108 Uiso 0.40(3) 1 calc R U P A 2
H04V H 0.972585 0.504198 0.672985 0.108 Uiso 0.40(3) 1 calc R U P A 2
C04A C 0.7778(10) 0.5292(3) 0.6912(4) 0.087(3) Uani 1 1 d . . . . .
H04W H 0.720252 0.524459 0.674246 0.104 Uiso 0.60(3) 1 calc R U P A 1
H04X H 0.753719 0.526204 0.716448 0.104 Uiso 0.60(3) 1 calc R U P A 1
H04Y H 0.762262 0.515714 0.667906 0.104 Uiso 0.40(3) 1 calc R U P A 2
HW H 0.713490 0.532426 0.705030 0.104 Uiso 0.40(3) 1 calc R U P A 2
C04B C 0.7648(10) 0.7930(4) 0.8030(4) 0.092(4) Uani 1 1 d . . . . .
H04Z H 0.734664 0.783557 0.780208 0.138 Uiso 1 1 calc R U . . .
HX H 0.784972 0.770026 0.817794 0.138 Uiso 1 1 calc R U . . .
HY H 0.825242 0.809418 0.797657 0.138 Uiso 1 1 calc R U . . .
C04C C 0.0486(10) 0.8559(4) 0.8882(6) 0.109(5) Uani 1 1 d . . . . .
H04 H 0.042566 0.829002 0.898584 0.163 Uiso 1 1 calc R U . . .
HZ H 0.010289 0.857136 0.865406 0.163 Uiso 1 1 calc R U . . .
H36 H 0.020603 0.875547 0.905264 0.163 Uiso 1 1 calc R U . . .
C04D C 0.2525(10) 0.8796(3) 0.4884(4) 0.084(3) Uani 1 1 d . . . . .
H11 H 0.317590 0.888717 0.498722 0.125 Uiso 1 1 calc R U . . .
H37 H 0.195820 0.889111 0.503494 0.125 Uiso 1 1 calc R U . . .
H38 H 0.245060 0.890227 0.463807 0.125 Uiso 1 1 calc R U . . .
C04E C 0.1931(10) 0.4729(4) 0.6433(3) 0.089(4) Uani 1 1 d . . . . .
H12 H 0.177765 0.500334 0.650912 0.134 Uiso 1 1 calc R U . . .
H39 H 0.243947 0.461199 0.659665 0.134 Uiso 1 1 calc R U . . .
H40 H 0.130323 0.456846 0.643933 0.134 Uiso 1 1 calc R U . . .
C04F C 0.3195(10) 0.8392(4) 0.6436(3) 0.085(3) Uani 1 1 d . . . . .
H13 H 0.339806 0.810996 0.643449 0.127 Uiso 1 1 calc R U . . .
H41 H 0.244688 0.841156 0.644716 0.127 Uiso 1 1 calc R U . . .
H42 H 0.349334 0.852537 0.664774 0.127 Uiso 1 1 calc R U . . .
C04G C 0.5752(10) 0.8356(3) 0.9573(3) 0.084(3) Uani 1 1 d . . . . .
H14 H 0.572990 0.864042 0.950700 0.126 Uiso 1 1 calc R U . . .
H43 H 0.642593 0.824625 0.951303 0.126 Uiso 1 1 calc R U . . .
H44 H 0.562855 0.832808 0.983375 0.126 Uiso 1 1 calc R U . . .
C04H C 0.3034(10) 0.8984(4) 0.6027(4) 0.096(4) Uani 1 1 d . . . . .
H15 H 0.307794 0.914881 0.624562 0.144 Uiso 1 1 calc R U . . .
H45 H 0.231323 0.892985 0.597091 0.144 Uiso 1 1 calc R U . . .
H46 H 0.335105 0.912553 0.582350 0.144 Uiso 1 1 calc R U . . .
C04I C 0.5657(9) 0.7058(3) 0.7620(3) 0.072(3) Uani 1 1 d . . . . .
H16 H 0.506488 0.721990 0.770106 0.086 Uiso 1 1 calc R U . . .
H47 H 0.625532 0.723929 0.760365 0.086 Uiso 1 1 calc R U . . .
C04J C -0.0515(15) 0.6951(4) 0.8300(5) 0.114(5) Uani 1 1 d . . . . .
H21 H -0.030954 0.683871 0.853747 0.137 Uiso 1 1 calc R U . . .
H48 H -0.123984 0.703469 0.831884 0.137 Uiso 1 1 calc R U . . .
C04K C 0.6188(10) 0.5641(4) 0.8392(3) 0.090(4) Uani 1 1 d . . . . .
H17 H 0.633111 0.592489 0.843645 0.135 Uiso 1 1 calc R U . . .
H49 H 0.609587 0.559686 0.813166 0.135 Uiso 1 1 calc R U . . .
H50 H 0.676349 0.547918 0.847924 0.135 Uiso 1 1 calc R U . . .
C04L C 0.7264(11) 0.8313(5) 0.8614(4) 0.099(4) Uani 1 1 d . . . . .
H18 H 0.788178 0.847573 0.858186 0.148 Uiso 1 1 calc R U . . .
H51 H 0.743147 0.807382 0.875582 0.148 Uiso 1 1 calc R U . . .
H52 H 0.674190 0.846942 0.874071 0.148 Uiso 1 1 calc R U . . .
C04M C 0.6910(17) 0.9109(4) 0.7657(4) 0.115(6) Uani 1 1 d . . . . .
H19 H 0.740473 0.927874 0.754745 0.139 Uiso 1 1 calc R U . . .
C04N C 0.2907(19) 0.5821(4) 0.7054(5) 0.142(8) Uani 1 1 d . . . . .
H30 H 0.247849 0.563367 0.719649 0.170 Uiso 1 1 calc R U . . .
H53 H 0.245900 0.602823 0.694612 0.170 Uiso 1 1 calc R U . . .
C04O C -0.0982(15) 0.6036(5) 0.7788(4) 0.114(5) Uani 1 1 d . . . . .
H22 H -0.116988 0.615523 0.755491 0.170 Uiso 1 1 calc R U . . .
H54 H -0.143321 0.580870 0.783937 0.170 Uiso 1 1 calc R U . . .
H55 H -0.027054 0.594424 0.777901 0.170 Uiso 1 1 calc R U . . .
C04P C -0.1087(13) 0.6321(5) 0.8061(5) 0.120(5) Uani 1 1 d . . . . .
H23 H -0.180143 0.641990 0.805885 0.144 Uiso 1 1 calc R U . . .
H56 H -0.096954 0.618887 0.829689 0.144 Uiso 1 1 calc R U . . .
C04Q C 0.3762(14) 0.6626(4) 0.9813(6) 0.134(7) Uani 1 1 d . . . . .
H20 H 0.436666 0.660378 0.996932 0.202 Uiso 1 1 calc R U . . .
H57 H 0.319313 0.674016 0.995255 0.202 Uiso 1 1 calc R U . . .
H58 H 0.391857 0.680134 0.960759 0.202 Uiso 1 1 calc R U . . .
O04R O -0.0001(16) 0.7310(7) 0.9383(5) 0.202(8) Uani 1 1 d D . . . .
C04S C 0.1013(16) 0.7408(8) 0.9283(8) 0.181(11) Uani 1 1 d D . . . .
H32 H 0.125562 0.763062 0.943838 0.217 Uiso 1 1 calc R U . . .
H59 H 0.101404 0.750460 0.902941 0.217 Uiso 1 1 calc R U . . .
C04T C 0.171(2) 0.7084(11) 0.9314(8) 0.25(2) Uani 1 1 d D . . . .
H33 H 0.141666 0.684690 0.919603 0.377 Uiso 1 1 calc R U . . .
H60 H 0.183308 0.702618 0.957010 0.377 Uiso 1 1 calc R U . . .
H61 H 0.235595 0.715447 0.919560 0.377 Uiso 1 1 calc R U . . .
C04U C 0.4336(17) 0.5410(5) 0.7590(4) 0.128(6) Uani 1 1 d . . . . .
H31 H 0.461017 0.538538 0.734431 0.192 Uiso 1 1 calc R U . . .
H62 H 0.384512 0.519408 0.763534 0.192 Uiso 1 1 calc R U . . .
H63 H 0.489728 0.539278 0.776574 0.192 Uiso 1 1 calc R U . . .
C04V C 0.0106(13) 0.7298(6) 0.8224(5) 0.123(6) Uani 1 1 d . . . . .
H24 H -0.016522 0.743667 0.801075 0.185 Uiso 1 1 calc R U . . .
H64 H 0.081238 0.721370 0.817678 0.185 Uiso 1 1 calc R U . . .
H65 H 0.009300 0.747887 0.843283 0.185 Uiso 1 1 calc R U . . .
C04W C 0.7852(18) 0.7521(9) 0.6954(8) 0.189(13) Uani 1 1 d D . . . .
H27 H 0.835743 0.773338 0.689994 0.227 Uiso 1 1 calc R U . . .
H66 H 0.771207 0.737294 0.672640 0.227 Uiso 1 1 calc R U . . .
C04X C -0.1904(16) 0.7398(8) 0.9445(7) 0.173(10) Uani 1 1 d . . . . .
H34 H -0.233803 0.733530 0.923566 0.260 Uiso 1 1 calc R U . . .
H67 H -0.221899 0.761388 0.958584 0.260 Uiso 1 1 calc R U . . .
H68 H -0.183038 0.715974 0.959684 0.260 Uiso 1 1 calc R U . . .
C04Y C -0.0882(17) 0.7528(7) 0.9316(7) 0.165(9) Uani 1 1 d D . . . .
H35 H -0.093280 0.755927 0.905027 0.199 Uiso 1 1 calc R U . . .
H69 H -0.076533 0.779919 0.941672 0.199 Uiso 1 1 calc R U . . .
C04Z C 0.8297(16) 0.7231(7) 0.7240(7) 0.168(11) Uani 1 1 d D . . . .
H28 H 0.882255 0.706224 0.712760 0.251 Uiso 1 1 calc R U . . .
H70 H 0.774738 0.706091 0.733546 0.251 Uiso 1 1 calc R U . . .
H71 H 0.860154 0.738500 0.743827 0.251 Uiso 1 1 calc R U . . .
C050 C 0.871(2) 0.5017(6) 0.6829(7) 0.089(8) Uani 0.60(3) 1 d . . P A 1
H05A H 0.862875 0.475726 0.695537 0.107 Uiso 0.60(3) 1 calc R U P A 1
H05B H 0.875182 0.496450 0.656513 0.107 Uiso 0.60(3) 1 calc R U P A 1
C051 C 0.3815(18) 0.9468(5) 0.7938(9) 0.188(13) Uani 1 1 d . . . . .
H05C H 0.367501 0.968243 0.776309 0.282 Uiso 1 1 calc R U . . .
H05D H 0.439109 0.954635 0.809262 0.282 Uiso 1 1 calc R U . . .
H05E H 0.320737 0.942290 0.808775 0.282 Uiso 1 1 calc R U . . .
C16 C 0.348(3) 0.5605(7) 0.6769(7) 0.183(11) Uani 1 1 d . . . . .
H16A H 0.299532 0.547344 0.660466 0.274 Uiso 1 1 calc R U . . .
H16B H 0.390094 0.579458 0.663274 0.274 Uiso 1 1 calc R U . . .
H16C H 0.392030 0.540240 0.688160 0.274 Uiso 1 1 calc R U . . .
C13 C 0.374(2) 0.9045(13) 0.7325(6) 0.25(2) Uani 1 1 d D . . . .
H13A H 0.309791 0.889530 0.731149 0.380 Uiso 1 1 calc R U . . .
H13B H 0.426989 0.890563 0.718546 0.380 Uiso 1 1 calc R U . . .
H13C H 0.364047 0.931421 0.722569 0.380 Uiso 1 1 calc R U . . .
C23 C 0.862(2) 0.5035(8) 0.7145(9) 0.068(10) Uani 0.40(3) 1 d . . P A 2
H23A H 0.861346 0.510266 0.740607 0.081 Uiso 0.40(3) 1 calc R U P A 2
H23B H 0.854738 0.474255 0.711173 0.081 Uiso 0.40(3) 1 calc R U P A 2

loop_
_atom_site_aniso_label
_atom_site_aniso_U_11
_atom_site_aniso_U_22
_atom_site_aniso_U_33
_atom_site_aniso_U_23
_atom_site_aniso_U_13
_atom_site_aniso_U_12
I01 0.0930(5) 0.0753(5) 0.0677(4) -0.0082(3) -0.0033(3) -0.0087(4)
Se02 0.1058(9) 0.0580(6) 0.0637(6) 0.0014(5) -0.0079(6) 0.0030(6)
O003 0.071(4) 0.033(2) 0.043(3) 0.002(2) -0.006(3) -0.011(3)
C004 0.050(4) 0.028(3) 0.028(3) 0.003(2) 0.002(3) -0.002(3)
N005 0.065(5) 0.037(3) 0.046(3) 0.004(3) -0.001(3) 0.004(3)
C006 0.052(4) 0.028(3) 0.019(3) 0.000(2) 0.000(3) -0.004(3)
C007 0.043(4) 0.028(3) 0.029(3) 0.005(2) 0.001(3) -0.002(3)
O008 0.069(4) 0.058(4) 0.072(4) 0.013(3) 0.000(3) 0.001(3)
C009 0.056(5) 0.032(3) 0.028(3) 0.010(3) -0.003(3) 0.007(3)
O00A 0.088(5) 0.057(4) 0.048(3) 0.003(3) -0.004(3) 0.019(3)
O00B 0.073(5) 0.062(4) 0.085(5) -0.010(3) 0.003(4) -0.004(4)
C00C 0.060(5) 0.018(3) 0.025(3) 0.000(2) -0.008(3) 0.003(3)
O00D 0.076(4) 0.101(5) 0.049(3) -0.009(3) 0.005(3) 0.018(4)
C00E 0.050(4) 0.028(3) 0.026(3) -0.008(2) -0.003(3) 0.010(3)
C00F 0.061(5) 0.020(3) 0.026(3) -0.001(2) 0.002(3) -0.005(3)
C00G 0.061(5) 0.024(3) 0.032(3) -0.006(3) 0.001(3) -0.003(3)
C00H 0.057(5) 0.020(3) 0.025(3) 0.003(2) -0.002(3) -0.004(3)
C00I 0.060(5) 0.028(3) 0.015(2) 0.001(2) 0.000(3) -0.004(3)
O00J 0.095(6) 0.081(5) 0.073(4) -0.009(4) 0.006(4) 0.014(5)
C00K 0.062(5) 0.027(3) 0.015(2) 0.001(2) -0.007(3) 0.002(3)
C00L 0.060(5) 0.021(3) 0.020(3) 0.003(2) -0.001(3) -0.001(3)
C00M 0.056(4) 0.026(3) 0.016(2) -0.001(2) 0.003(2) -0.003(3)
C00N 0.064(5) 0.025(3) 0.018(3) -0.005(2) -0.001(3) -0.007(3)
C00O 0.070(5) 0.022(3) 0.016(2) -0.001(2) 0.002(3) -0.001(3)
C00P 0.051(5) 0.029(3) 0.038(3) 0.005(3) 0.003(3) 0.001(3)
C00Q 0.064(5) 0.029(3) 0.023(3) -0.006(3) -0.001(3) -0.001(3)
N00R 0.069(5) 0.057(4) 0.038(3) -0.002(3) -0.002(3) 0.014(4)
C00S 0.057(5) 0.043(4) 0.022(3) 0.004(3) 0.005(3) 0.001(4)
C00T 0.054(4) 0.032(3) 0.021(3) 0.007(2) 0.000(3) 0.004(3)
C00U 0.067(5) 0.024(3) 0.024(3) 0.001(2) 0.001(3) -0.004(3)
C00V 0.055(5) 0.029(3) 0.036(3) 0.006(3) -0.010(3) -0.005(3)
C00W 0.052(4) 0.024(3) 0.029(3) 0.000(2) -0.001(3) 0.003(3)
C00X 0.050(5) 0.032(3) 0.038(3) 0.005(3) -0.006(3) -0.003(3)
C00Y 0.063(5) 0.022(3) 0.030(3) -0.002(2) 0.000(3) -0.003(3)
C00Z 0.063(5) 0.024(3) 0.023(3) 0.000(2) 0.002(3) -0.004(3)
C010 0.065(5) 0.029(3) 0.027(3) 0.000(2) -0.004(3) -0.005(3)
C011 0.057(4) 0.020(3) 0.029(3) -0.003(2) 0.005(3) 0.003(3)
C012 0.055(4) 0.025(3) 0.031(3) -0.006(2) 0.006(3) -0.003(3)
C013 0.059(5) 0.031(3) 0.042(4) 0.007(3) -0.010(3) 0.004(3)
C014 0.057(5) 0.033(3) 0.043(4) 0.008(3) -0.002(3) 0.000(3)
C015 0.053(4) 0.023(3) 0.018(2) -0.001(2) 0.000(2) -0.003(3)
C016 0.061(5) 0.026(3) 0.020(3) 0.000(2) 0.002(3) -0.004(3)
N017 0.068(5) 0.054(4) 0.055(4) -0.013(3) -0.004(3) 0.006(4)
C018 0.066(5) 0.023(3) 0.017(3) 0.002(2) 0.003(3) 0.006(3)
C019 0.048(4) 0.025(3) 0.021(3) -0.002(2) 0.001(3) 0.000(3)
C01A 0.058(5) 0.021(3) 0.025(3) -0.001(2) 0.005(3) -0.003(3)
C01B 0.072(6) 0.033(3) 0.025(3) 0.000(3) -0.003(3) 0.000(3)
C01C 0.057(4) 0.017(3) 0.026(3) -0.004(2) -0.001(3) 0.000(3)
C01D 0.069(6) 0.032(4) 0.053(4) -0.001(3) 0.012(4) -0.003(4)
C01E 0.051(4) 0.025(3) 0.020(3) 0.001(2) 0.003(3) -0.001(3)
C01F 0.075(6) 0.017(3) 0.037(3) -0.005(2) 0.003(3) -0.001(3)
C01G 0.055(5) 0.026(3) 0.046(4) -0.003(3) 0.005(3) 0.004(3)
C01H 0.063(5) 0.024(3) 0.021(3) 0.002(2) -0.001(3) -0.001(3)
C01I 0.061(5) 0.035(4) 0.054(4) 0.001(3) -0.006(4) -0.004(4)
C01J 0.070(5) 0.027(3) 0.034(3) -0.003(3) 0.001(3) -0.001(3)
C01K 0.054(5) 0.035(4) 0.045(4) -0.006(3) 0.002(3) 0.008(3)
C01L 0.062(5) 0.023(3) 0.040(4) -0.005(3) 0.009(3) -0.001(3)
C01M 0.078(6) 0.048(5) 0.045(4) -0.012(4) 0.002(4) 0.007(4)
C01N 0.058(5) 0.040(4) 0.036(3) 0.005(3) -0.002(3) -0.004(4)
C01O 0.059(5) 0.028(3) 0.039(3) -0.001(3) -0.004(3) 0.002(3)
C01P 0.064(6) 0.029(3) 0.042(4) -0.002(3) 0.004(3) 0.001(4)
C01Q 0.068(5) 0.030(3) 0.023(3) -0.002(2) -0.003(3) -0.002(3)
C01R 0.069(5) 0.027(3) 0.039(3) -0.004(3) 0.009(3) -0.008(3)
C01S 0.061(5) 0.034(3) 0.043(4) -0.012(3) 0.007(3) -0.001(3)
C01T 0.079(6) 0.050(5) 0.039(4) 0.003(3) -0.004(4) 0.016(4)
C01U 0.061(5) 0.026(3) 0.044(4) -0.012(3) 0.006(3) -0.005(3)
C01V 0.059(5) 0.035(4) 0.049(4) -0.013(3) 0.007(4) -0.004(4)
C01W 0.051(5) 0.044(4) 0.082(6) 0.019(4) -0.004(4) -0.002(4)
C01X 0.063(5) 0.034(4) 0.046(4) -0.004(3) 0.005(4) -0.004(4)
C01Y 0.051(5) 0.034(4) 0.066(5) 0.016(4) -0.006(4) 0.000(4)
C01Z 0.056(4) 0.028(3) 0.031(3) -0.009(3) 0.000(3) -0.006(3)
C020 0.061(5) 0.051(4) 0.039(4) -0.001(3) -0.002(4) 0.012(4)
C021 0.071(6) 0.022(3) 0.029(3) 0.000(2) 0.002(3) -0.004(3)
C022 0.063(5) 0.027(3) 0.044(4) 0.001(3) 0.003(3) -0.001(3)
O023 0.105(7) 0.085(6) 0.110(7) -0.022(5) 0.022(5) -0.003(5)
C024 0.081(7) 0.036(4) 0.055(5) 0.008(4) -0.018(4) -0.008(4)
C025 0.070(5) 0.044(4) 0.028(3) -0.004(3) -0.001(3) -0.007(4)
C026 0.065(5) 0.041(4) 0.035(3) 0.004(3) 0.002(3) -0.002(4)
C027 0.076(5) 0.028(3) 0.029(3) 0.000(3) 0.007(3) -0.007(3)
C028 0.063(6) 0.052(5) 0.047(4) -0.015(4) 0.009(4) 0.004(4)
C029 0.093(8) 0.038(4) 0.043(4) -0.008(3) 0.001(4) -0.007(4)
C02A 0.068(6) 0.030(3) 0.036(3) -0.004(3) 0.002(3) -0.005(3)
C02B 0.083(6) 0.045(4) 0.034(4) -0.004(3) -0.002(4) -0.003(4)
C02C 0.086(7) 0.055(5) 0.035(4) 0.010(4) -0.005(4) -0.005(5)
C02D 0.068(6) 0.045(4) 0.037(4) -0.002(3) 0.003(4) -0.007(4)
C02E 0.092(7) 0.042(4) 0.045(4) -0.013(3) 0.010(4) -0.012(5)
C02F 0.049(5) 0.050(5) 0.067(5) 0.014(4) 0.000(4) -0.005(4)
C02G 0.061(5) 0.043(4) 0.038(4) 0.002(3) 0.002(3) 0.004(4)
C02H 0.062(5) 0.041(4) 0.034(3) 0.007(3) -0.003(3) -0.006(4)
C02I 0.075(6) 0.051(5) 0.044(4) -0.016(4) -0.003(4) 0.000(4)
C02J 0.071(6) 0.041(4) 0.065(5) -0.017(4) 0.016(5) -0.005(4)
C02K 0.066(6) 0.055(5) 0.041(4) -0.014(4) -0.012(4) 0.008(4)
C02L 0.069(6) 0.037(4) 0.060(5) -0.003(4) 0.000(4) -0.006(4)
C02M 0.087(6) 0.047(4) 0.030(3) 0.005(3) 0.010(4) -0.007(5)
C02N 0.086(7) 0.027(3) 0.042(4) -0.009(3) 0.001(4) 0.001(4)
C02O 0.070(6) 0.041(4) 0.044(4) 0.011(3) 0.000(4) -0.003(4)
C02P 0.055(5) 0.044(4) 0.068(5) 0.017(4) -0.026(4) -0.008(4)
C02Q 0.059(5) 0.027(3) 0.044(4) -0.005(3) 0.008(3) -0.007(3)
C02R 0.066(6) 0.043(4) 0.067(5) -0.015(4) -0.004(5) 0.010(4)
C02S 0.057(5) 0.050(5) 0.054(5) 0.005(4) 0.010(4) 0.011(4)
C02T 0.062(5) 0.044(4) 0.048(4) -0.004(3) -0.006(4) 0.006(4)
C02U 0.066(6) 0.050(5) 0.058(5) 0.011(4) -0.009(4) -0.018(4)
C02V 0.107(9) 0.033(4) 0.056(5) -0.009(4) 0.023(5) -0.019(5)
C02W 0.078(6) 0.041(4) 0.056(5) -0.004(4) 0.009(4) -0.002(4)
O02X 0.182(10) 0.065(5) 0.076(5) 0.005(4) -0.011(6) -0.003(6)
C02Y 0.066(6) 0.061(6) 0.063(5) -0.009(4) -0.004(4) 0.006(5)
C02Z 0.075(6) 0.035(4) 0.053(4) -0.007(3) 0.002(4) -0.010(4)
C030 0.087(7) 0.049(5) 0.040(4) -0.009(3) -0.025(4) 0.013(5)
C031 0.085(7) 0.042(4) 0.052(5) 0.002(4) -0.012(5) -0.014(5)
C032 0.061(5) 0.036(3) 0.028(3) 0.004(3) -0.001(3) 0.000(4)
C033 0.070(6) 0.059(5) 0.035(4) 0.001(3) 0.006(3) 0.008(4)
C034 0.123(10) 0.058(6) 0.045(5) -0.012(4) 0.013(5) -0.012(6)
C035 0.068(6) 0.040(4) 0.058(5) -0.006(4) -0.006(4) 0.005(4)
C036 0.075(7) 0.043(4) 0.072(6) -0.012(4) 0.023(5) -0.018(5)
C037 0.077(6) 0.057(5) 0.041(4) 0.008(4) -0.004(4) 0.010(5)
C038 0.072(6) 0.042(4) 0.059(5) -0.009(4) -0.004(4) 0.003(4)
C039 0.078(7) 0.037(4) 0.058(5) 0.002(4) 0.015(4) -0.005(4)
C03A 0.072(7) 0.086(7) 0.053(5) 0.018(5) 0.010(4) -0.001(6)
C03B 0.083(7) 0.047(5) 0.074(6) -0.012(4) -0.024(5) 0.008(5)
C03C 0.125(10) 0.028(4) 0.071(6) 0.001(4) 0.034(6) -0.012(5)
C03D 0.154(11) 0.038(4) 0.046(4) -0.006(4) 0.006(6) -0.014(6)
C03E 0.066(6) 0.043(5) 0.103(8) -0.029(5) -0.001(6) 0.002(4)
C03F 0.117(10) 0.059(6) 0.058(6) -0.019(5) 0.033(6) -0.001(6)
C03G 0.108(9) 0.049(5) 0.073(6) -0.015(5) 0.036(6) -0.024(5)
C03H 0.076(7) 0.050(5) 0.076(6) -0.013(5) 0.017(5) -0.010(5)
C03I 0.093(8) 0.053(5) 0.088(8) -0.026(5) 0.040(7) -0.007(5)
C03J 0.086(7) 0.075(7) 0.050(5) -0.007(4) -0.011(5) 0.022(6)
C03K 0.136(11) 0.046(5) 0.068(6) 0.011(5) -0.015(7) -0.008(6)
C03L 0.089(8) 0.076(7) 0.064(6) 0.017(5) 0.010(5) 0.019(6)
C03M 0.152(12) 0.062(6) 0.049(5) -0.007(5) -0.014(6) -0.005(7)
C03N 0.108(9) 0.064(7) 0.098(8) -0.009(6) 0.029(7) -0.029(7)
C03O 0.119(10) 0.051(5) 0.067(6) 0.017(5) -0.013(6) 0.003(6)
C03P 0.102(8) 0.068(6) 0.052(5) 0.001(4) 0.017(5) 0.014(6)
C03Q 0.081(7) 0.065(6) 0.048(5) -0.006(4) -0.003(4) -0.004(5)
C03R 0.083(7) 0.100(9) 0.043(4) -0.007(5) 0.004(4) 0.018(6)
C03S 0.099(9) 0.079(8) 0.104(9) -0.022(7) 0.011(8) 0.019(7)
C03T 0.122(10) 0.097(8) 0.033(4) -0.009(5) -0.005(5) 0.002(7)
C03U 0.101(9) 0.104(10) 0.078(7) 0.026(7) 0.025(6) 0.053(8)
C03V 0.088(7) 0.063(6) 0.066(6) 0.029(5) 0.002(5) 0.001(5)
C03W 0.072(7) 0.105(9) 0.058(5) 0.002(6) -0.005(5) 0.005(6)
C03X 0.111(8) 0.066(6) 0.045(4) 0.009(4) 0.004(5) 0.026(6)
C03Y 0.091(8) 0.101(9) 0.058(5) -0.004(6) 0.015(5) 0.025(7)
C03Z 0.171(15) 0.118(13) 0.080(8) 0.045(9) 0.018(10) -0.012(12)
C040 0.111(10) 0.060(6) 0.097(8) 0.000(6) -0.021(7) 0.031(6)
C041 0.111(10) 0.066(7) 0.087(7) -0.009(6) 0.006(7) 0.018(7)
C042 0.118(10) 0.063(6) 0.064(6) -0.006(5) -0.009(6) -0.014(6)
C043 0.104(8) 0.052(6) 0.079(7) 0.022(5) 0.014(6) 0.027(6)
C044 0.120(11) 0.046(6) 0.130(11) -0.003(6) 0.001(9) 0.003(6)
C045 0.131(12) 0.060(6) 0.082(7) 0.009(6) -0.015(8) -0.005(7)
C046 0.113(10) 0.044(5) 0.110(9) 0.015(5) 0.031(8) -0.012(7)
C047 0.145(12) 0.046(5) 0.092(8) 0.023(5) 0.026(8) 0.011(7)
C048 0.196(15) 0.050(6) 0.055(6) -0.006(5) 0.009(7) -0.013(7)
C049 0.094(9) 0.080(8) 0.097(8) 0.034(7) -0.008(7) 0.015(7)
C04A 0.086(8) 0.049(6) 0.125(10) -0.009(6) -0.013(7) 0.001(5)
C04B 0.097(9) 0.084(8) 0.096(8) -0.002(7) 0.028(7) 0.012(7)
C04C 0.072(8) 0.063(7) 0.192(16) -0.018(9) -0.010(9) 0.001(6)
C04D 0.098(9) 0.055(6) 0.097(8) -0.017(6) 0.024(7) 0.009(6)
C04E 0.098(9) 0.107(10) 0.062(6) 0.011(6) 0.006(6) 0.019(7)
C04F 0.090(8) 0.093(8) 0.072(6) 0.003(6) 0.017(6) 0.002(7)
C04G 0.104(9) 0.068(6) 0.080(7) -0.018(5) -0.031(6) -0.007(6)
C04H 0.083(8) 0.094(9) 0.111(10) -0.004(8) -0.021(7) 0.022(7)
C04I 0.086(7) 0.060(6) 0.070(6) -0.009(5) -0.013(5) 0.008(5)
C04J 0.147(14) 0.074(8) 0.122(11) -0.027(8) 0.042(10) 0.000(9)
C04K 0.095(9) 0.091(9) 0.083(7) 0.029(6) 0.020(6) 0.004(7)
C04L 0.102(9) 0.110(11) 0.084(8) -0.002(7) -0.002(7) -0.007(8)
C04M 0.166(17) 0.069(8) 0.111(10) 0.002(8) 0.044(11) -0.059(10)
C04N 0.25(2) 0.045(7) 0.131(13) 0.010(8) -0.047(15) -0.023(10)
C04O 0.155(14) 0.100(10) 0.086(8) -0.027(8) -0.014(9) 0.005(10)
C04P 0.101(11) 0.104(12) 0.154(15) 0.020(11) 0.035(10) 0.005(9)
C04Q 0.133(13) 0.064(8) 0.206(18) -0.074(10) -0.010(12) 0.007(8)
O04R 0.180(16) 0.28(2) 0.150(13) 0.064(14) -0.006(11) 0.059(16)
C04S 0.090(13) 0.19(2) 0.26(3) 0.06(2) 0.020(16) -0.008(15)
C04T 0.16(2) 0.39(5) 0.20(3) 0.14(3) 0.07(2) 0.13(3)
C04U 0.209(19) 0.086(10) 0.089(9) 0.011(8) -0.001(11) 0.030(11)
C04V 0.119(12) 0.124(14) 0.127(12) -0.039(11) -0.021(10) 0.042(11)
C04W 0.125(17) 0.21(3) 0.23(3) -0.08(3) 0.067(19) -0.047(18)
C04X 0.114(15) 0.20(3) 0.20(2) 0.06(2) -0.020(15) 0.032(15)
C04Y 0.131(17) 0.151(19) 0.21(2) 0.048(18) 0.018(17) -0.006(16)
C04Z 0.134(16) 0.149(19) 0.22(2) -0.087(18) -0.056(17) 0.056(14)
C050 0.13(2) 0.045(9) 0.091(17) 0.016(9) 0.001(13) 0.010(11)
C051 0.161(18) 0.054(8) 0.35(4) -0.016(14) 0.08(2) -0.003(10)
C16 0.29(3) 0.119(17) 0.139(17) 0.003(14) -0.04(2) 0.006(19)
C13 0.15(2) 0.49(6) 0.121(16) 0.07(3) -0.016(15) 0.07(3)
C23 0.072(18) 0.049(13) 0.08(2) 0.002(12) -0.010(13) 0.019(12)

loop_
_atom_type_symbol
_atom_type_description
_atom_type_scat_dispersion_real
_atom_type_scat_dispersion_imag
_atom_type_scat_source
C C 0.0181 0.0091 'International Tables Vol C Tables 4.2.6.8 and 6.1.1.4'
H H 0.0000 0.0000 'International Tables Vol C Tables 4.2.6.8 and 6.1.1.4'
I I -0.3257 6.8362 'International Tables Vol C Tables 4.2.6.8 and 6.1.1.4'
N N 0.0311 0.0180 'International Tables Vol C Tables 4.2.6.8 and 6.1.1.4'
O O 0.0492 0.0322 'International Tables Vol C Tables 4.2.6.8 and 6.1.1.4'
Se Se -0.7943 1.1372 'International Tables Vol C Tables 4.2.6.8 and 6.1.1.4'

loop_
_geom_angle_atom_site_label_1
_geom_angle_atom_site_label_2
_geom_angle_atom_site_label_3
_geom_angle
_geom_angle_site_symmetry_1
_geom_angle_site_symmetry_3
_geom_angle_publ_flag
O00A Se02 I01 170.23(19) . . ?
C04I Se02 I01 98.3(3) . . ?
C04I Se02 O00A 77.4(3) . . ?
C006 C004 H004 120.1 . . ?
C009 C004 H004 120.1 . . ?
C009 C004 C006 119.9(7) . . ?
C00Q N005 H005 118.6 . . ?
C00Q N005 C02T 122.8(7) . . ?
C02T N005 H005 118.6 . . ?
C004 C006 C019 120.0(6) . . ?
C00T C006 C004 119.3(6) . . ?
C00T C006 C019 120.7(6) . . ?
C00P C007 C00T 117.7(7) . . ?
C00P C007 C00V 123.5(6) . . ?
C00T C007 C00V 118.8(6) . . ?
C004 C009 C00P 119.3(7) . . ?
C004 C009 C00X 117.7(7) . . ?
C00P C009 C00X 122.9(6) . . ?
C02K O00A Se02 107.1(5) . . ?
C00H C00C C011 118.5(6) . . ?
C00H C00C C01C 121.8(6) . . ?
C011 C00C C01C 119.7(6) . . ?
C02R O00D C03Y 116.0(9) . . ?
C00H C00E C00G 120.0(6) . . ?
C00H C00E C00Y 118.8(6) . . ?
C00Y C00E C00G 121.1(6) . . ?
C00U C00F C00Z 119.8(5) . . ?
C00U C00F C010 118.4(6) . . ?
C010 C00F C00Z 121.5(6) . . ?
C01J C00G C00E 119.7(7) . . ?
C01K C00G C00E 119.7(6) . . ?
C01K C00G C01J 120.5(7) . . ?
C00C C00H C00E 122.1(6) . . ?
C00C C00H H00H 119.0 . . ?
C00E C00H H00H 119.0 . . ?
C00L C00I C00M 121.8(6) . . ?
C00S C00I C00L 119.7(6) . . ?
C00S C00I C00M 118.3(6) . . ?
C04P O00J C04J 118.1(12) . . ?
C015 C00K C018 117.6(6) . . ?
C01H C00K C015 119.4(6) . . ?
C01H C00K C018 122.8(6) . . ?
C00I C00L C00Q 118.9(5) . . ?
C00I C00L C018 120.1(7) . . ?
C018 C00L C00Q 120.9(6) . . ?
C016 C00M C00I 124.2(5) . . ?
C016 C00M C01E 121.1(6) . . ?
C01E C00M C00I 114.7(6) . . ?
C00O C00N C012 120.0(5) . . ?
C00O C00N C016 116.9(6) . . ?
C016 C00N C012 123.0(6) . . ?
C00N C00O H00O 118.4 . . ?
C019 C00O C00N 123.1(6) . . ?
C019 C00O H00O 118.4 . . ?
C007 C00P C009 121.9(6) . . ?
C007 C00P H00P 119.0 . . ?
C009 C00P H00P 119.0 . . ?
O003 C00Q N005 121.2(7) . . ?
O003 C00Q C00L 122.4(6) . . ?
N005 C00Q C00L 116.4(6) . . ?
C02K N00R C038 118.5(7) . . ?
C02K N00R C03X 128.3(8) . . ?
C038 N00R C03X 112.9(7) . . ?
C00I C00S H00S 119.2 . . ?
C00I C00S C025 121.7(7) . . ?
C025 C00S H00S 119.2 . . ?
C006 C00T C007 121.8(6) . . ?
C006 C00T H00T 119.1 . . ?
C007 C00T H00T 119.1 . . ?
C00F C00U H00U 119.3 . . ?
C01F C00U C00F 121.3(6) . . ?
C01F C00U H00U 119.3 . . ?
C014 C00V C007 120.3(6) . . ?
C01N C00V C007 119.3(7) . . ?
C01N C00V C014 120.4(7) . . ?
C00Y C00W C011 118.5(7) . . ?
C00Y C00W C01L 123.2(6) . . ?
C011 C00W C01L 118.3(6) . . ?
C013 C00X C009 119.1(7) . . ?
C01Y C00X C009 120.0(7) . . ?
C01Y C00X C013 120.8(7) . . ?
C00E C00Y H00Y 119.6 . . ?
C00W C00Y C00E 120.8(6) . . ?
C00W C00Y H00Y 119.6 . . ?
C01A C00Z C00F 121.9(5) . . ?
C01H C00Z C00F 119.2(6) . . ?
C01H C00Z C01A 118.5(6) . . ?
C00F C010 H010 119.4 . . ?
C01Q C010 C00F 121.3(6) . . ?
C01Q C010 H010 119.4 . . ?
C00C C011 C00W 121.2(7) . . ?
C00C C011 H011 119.4 . . ?
C00W C011 H011 119.4 . . ?
C01R C012 C00N 123.8(6) . . ?
C01R C012 C01Z 118.9(6) . . ?
C01Z C012 C00N 117.3(6) . . ?
C00X C013 C030 122.5(7) . . ?
C024 C013 C00X 118.3(8) . . ?
C024 C013 C030 119.2(7) . . ?
C00V C014 C01D 121.4(7) . . ?
C02F C014 C00V 118.5(7) . . ?
C02F C014 C01D 120.0(8) . . ?
C00K C015 H015 119.7 . . ?
C00K C015 C01C 120.6(6) . . ?
C01C C015 H015 119.7 . . ?
C00M C016 C00N 120.4(6) . . ?
C00M C016 H016 119.8 . . ?
C00N C016 H016 119.8 . . ?
C02D N017 C02Y 121.3(8) . . ?
C02D N017 C04A 126.5(9) . . ?
C04A N017 C02Y 112.1(9) . . ?
C00L C018 C00K 124.6(7) . . ?
C01B C018 C00K 117.6(6) . . ?
C01B C018 C00L 117.7(6) . . ?
C00O C019 C006 123.0(5) . . ?
C00O C019 C01E 118.4(6) . . ?
C01E C019 C006 118.5(6) . . ?
C00Z C01A H01A 119.3 . . ?
C01C C01A C00Z 121.4(6) . . ?
C01C C01A H01A 119.3 . . ?
C018 C01B H01B 118.6 . . ?
C025 C01B C018 122.8(6) . . ?
C025 C01B H01B 118.6 . . ?
C015 C01C C00C 119.8(6) . . ?
C01A C01C C00C 121.5(6) . . ?
C01A C01C C015 118.7(5) . . ?
C014 C01D H01D 108.2 . . ?
C014 C01D C03M 110.8(7) . . ?
C03M C01D H01D 108.2 . . ?
C03S C01D C014 113.6(9) . . ?
C03S C01D H01D 108.2 . . ?
C03S C01D C03M 107.6(9) . . ?
C00M C01E H01E 120.0 . . ?
C019 C01E C00M 119.9(6) . . ?
C019 C01E H01E 120.0 . . ?
C00U C01F C021 119.8(6) . . ?
C00U C01F C027 118.6(6) . . ?
C027 C01F C021 121.5(6) . . ?
C01I C01G C01L 118.0(7) . . ?
C01I C01G C01O 120.4(7) . . ?
C01L C01G C01O 121.6(7) . . ?
C00K C01H C00Z 121.3(6) . . ?
C00K C01H H01H 119.3 . . ?
C00Z C01H H01H 119.3 . . ?
C01G C01I H01I 118.8 . . ?
C02L C01I C01G 122.5(8) . . ?
C02L C01I H01I 118.8 . . ?
C00G C01J C02G 120.6(7) . . ?
C01X C01J C00G 118.9(7) . . ?
C01X C01J C02G 120.6(7) . . ?
C00G C01K C020 122.5(7) . . ?
C00G C01K C035 118.4(7) . . ?
C035 C01K C020 118.9(7) . . ?
C01G C01L C00W 118.9(6) . . ?
C022 C01L C00W 120.6(7) . . ?
C022 C01L C01G 120.4(7) . . ?
C02A C01M H01M 107.6 . . ?
C02A C01M C04F 112.5(9) . . ?
C02A C01M C04H 110.7(9) . . ?
C04F C01M H01M 107.6 . . ?
C04H C01M H01M 107.6 . . ?
C04H C01M C04F 110.7(10) . . ?
C00V C01N C02B 120.6(7) . . ?
C031 C01N C00V 118.1(8) . . ?
C031 C01N C02B 121.2(7) . . ?
C01G C01O H01O 107.6 . . ?
C03D C01O C01G 110.4(6) . . ?
C03D C01O H01O 107.6 . . ?
C03D C01O C043 111.3(9) . . ?
C043 C01O C01G 112.1(7) . . ?
C043 C01O H01O 107.6 . . ?
C021 C01P C02W 123.0(7) . . ?
C021 C01P C02Z 118.4(8) . . ?
C02Z C01P C02W 118.6(8) . . ?
C010 C01Q C032 121.6(6) . . ?
C027 C01Q C010 119.1(6) . . ?
C027 C01Q C032 119.3(6) . . ?
C012 C01R H01R 119.5 . . ?
C02Q C01R C012 121.0(6) . . ?
C02Q C01R H01R 119.5 . . ?
C01U C01S H01S 118.7 . . ?
C01U C01S C02Q 122.6(7) . . ?
C02Q C01S H01S 118.7 . . ?
C026 C01T H01T 108.3 . . ?
C026 C01T C04D 111.4(8) . . ?
C03A C01T H01T 108.3 . . ?
C03A C01T C026 110.2(8) . . ?
C03A C01T C04D 110.4(9) . . ?
C04D C01T H01T 108.3 . . ?
C01S C01U C01V 124.0(6) . . ?
C01S C01U C01Z 117.7(6) . . ?
C01Z C01U C01V 118.3(7) . . ?
C02E C01V C01U 118.5(8) . . ?
C02J C01V C01U 120.6(8) . . ?
C02J C01V C02E 120.8(8) . . ?
C01Y C01W H01W 120.3 . . ?
C02P C01W H01W 120.3 . . ?
C02P C01W C01Y 119.4(9) . . ?
C01J C01X H01X 120.0 . . ?
C028 C01X C01J 120.1(7) . . ?
C028 C01X H01X 120.0 . . ?
C00X C01Y C01W 119.2(8) . . ?
C00X C01Y C02S 122.5(7) . . ?
C01W C01Y C02S 118.3(8) . . ?
C012 C01Z H01Z 119.3 . . ?
C01U C01Z C012 121.4(7) . . ?
C01U C01Z H01Z 119.3 . . ?
C01K C020 H020 107.9 . . ?
C01K C020 C03J 111.5(8) . . ?
C03J C020 H020 107.9 . . ?
C03K C020 C01K 111.9(7) . . ?
C03K C020 H020 107.9 . . ?
C03K C020 C03J 109.4(8) . . ?
C01P C021 C01F 119.8(7) . . ?
C01P C021 C02A 122.7(7) . . ?
C02A C021 C01F 117.5(7) . . ?
C01L C022 C02O 122.0(8) . . ?
C039 C022 C01L 118.7(8) . . ?
C039 C022 C02O 119.1(7) . . ?
C04W O023 C03Z 119.1(18) . . ?
C013 C024 H024 119.5 . . ?
C013 C024 C02P 120.9(8) . . ?
C02P C024 H024 119.5 . . ?
C00S C025 H025 121.0 . . ?
C01B C025 C00S 117.9(8) . . ?
C01B C025 H025 121.0 . . ?
C032 C026 C01T 123.9(6) . . ?
C032 C026 C037 117.7(7) . . ?
C037 C026 C01T 118.4(8) . . ?
C01F C027 H027 119.4 . . ?
C01Q C027 C01F 121.2(6) . . ?
C01Q C027 H027 119.4 . . ?
C01X C028 H028 119.2 . . ?
C01X C028 C035 121.7(8) . . ?
C035 C028 H028 119.2 . . ?
C02N C029 H029 119.6 . . ?
C02N C029 C02Z 120.8(8) . . ?
C02Z C029 H029 119.6 . . ?
C021 C02A C01M 122.7(7) . . ?
C02N C02A C01M 121.9(8) . . ?
C02N C02A C021 115.3(8) . . ?
C01N C02B H02B 107.4 . . ?
C03L C02B C01N 110.6(7) . . ?
C03L C02B H02B 107.4 . . ?
C03L C02B C03T 111.1(9) . . ?
C03T C02B C01N 112.7(8) . . ?
C03T C02B H02B 107.4 . . ?
C02M C02C H02C 120.6 . . ?
C02M C02C C037 118.8(7) . . ?
C037 C02C H02C 120.6 . . ?
O008 C02D N017 120.9(9) . . ?
O008 C02D C038 121.3(8) . . ?
N017 C02D C038 117.7(8) . . ?
C01V C02E C02I 122.2(7) . . ?
C01V C02E C034 118.8(10) . . ?
C034 C02E C02I 118.9(9) . . ?
C014 C02F H02F 119.6 . . ?
C014 C02F C02U 120.7(9) . . ?
C02U C02F H02F 119.6 . . ?
C01J C02G H02G 107.9 . . ?
C03B C02G C01J 109.5(7) . . ?
C03B C02G H02G 107.9 . . ?
C03V C02G C01J 114.0(8) . . ?
C03V C02G H02G 107.9 . . ?
C03V C02G C03B 109.6(8) . . ?
C02M C02H C033 121.2(7) . . ?
C032 C02H C02M 117.1(8) . . ?
C032 C02H C033 121.7(6) . . ?
C02E C02I H02I 107.5 . . ?
C044 C02I C02E 110.0(9) . . ?
C044 C02I H02I 107.5 . . ?
C044 C02I C04G 112.6(10) . . ?
C04G C02I C02E 111.6(8) . . ?
C04G C02I H02I 107.5 . . ?
C01V C02J C03E 121.4(8) . . ?
C01V C02J C03I 118.2(10) . . ?
C03I C02J C03E 120.3(10) . . ?
O00A C02K N00R 121.2(8) . . ?
O00A C02K C02T 121.5(7) . . ?
N00R C02K C02T 117.3(7) . . ?
C01I C02L H02L 120.5 . . ?
C01I C02L C039 119.1(9) . . ?
C039 C02L H02L 120.5 . . ?
C02C C02M C02H 123.1(8) . . ?
C02C C02M H02M 118.5 . . ?
C02H C02M H02M 118.5 . . ?
C029 C02N C02A 122.8(8) . . ?
C029 C02N H02N 118.6 . . ?
C02A C02N H02N 118.6 . . ?
C022 C02O H02O 107.6 . . ?
C040 C02O C022 110.2(8) . . ?
C040 C02O H02O 107.6 . . ?
C040 C02O C04E 110.7(9) . . ?
C04E C02O C022 113.0(8) . . ?
C04E C02O H02O 107.6 . . ?
C01W C02P C024 121.4(8) . . ?
C01W C02P H02P 119.3 . . ?
C024 C02P H02P 119.3 . . ?
C01R C02Q C01S 118.4(7) . . ?
C01R C02Q C02V 121.1(7) . . ?
C01S C02Q C02V 120.3(7) . . ?
O00B C02R O00D 123.8(10) . . ?
O00B C02R C02Y 122.4(9) . . ?
O00D C02R C02Y 113.5(9) . . ?
C01Y C02S H02S 108.5 . . ?
C01Y C02S C04K 112.5(9) . . ?
C048 C02S C01Y 109.2(7) . . ?
C048 C02S H02S 108.5 . . ?
C048 C02S C04K 109.7(10) . . ?
C04K C02S H02S 108.5 . . ?
N005 C02T C02K 105.7(7) . . ?
N005 C02T H02T 107.7 . . ?
N005 C02T C04I 115.9(8) . . ?
C02K C02T H02T 107.7 . . ?
C04I C02T C02K 111.7(7) . . ?
C04I C02T H02T 107.7 . . ?
C02F C02U H02U 120.4 . . ?
C031 C02U C02F 119.2(9) . . ?
C031 C02U H02U 120.4 . . ?
C036 C02V C02Q 121.5(9) . . ?
C036 C02V C03C 120.6(9) . . ?
C03C C02V C02Q 117.9(10) . . ?
C01P C02W H02W 107.7 . . ?
C01P C02W C03G 110.2(7) . . ?
C03G C02W H02W 107.7 . . ?
C041 C02W C01P 113.6(8) . . ?
C041 C02W H02W 107.7 . . ?
C041 C02W C03G 109.8(10) . . ?
C03O O02X C04N 111.2(10) . . ?
N017 C02Y C02R 114.3(8) . . ?
N017 C02Y H02Y 109.1 . . ?
N017 C02Y C049 103.4(9) . . ?
C02R C02Y H02Y 109.1 . . ?
C02R C02Y C049 111.5(9) . . ?
C049 C02Y H02Y 109.1 . . ?
C01P C02Z H02Z 120.0 . . ?
C029 C02Z C01P 119.9(9) . . ?
C029 C02Z H02Z 120.0 . . ?
C013 C030 H030 107.3 . . ?
C013 C030 C04Q 111.8(10) . . ?
C03U C030 C013 111.1(8) . . ?
C03U C030 H030 107.3 . . ?
C03U C030 C04Q 111.8(12) . . ?
C04Q C030 H030 107.3 . . ?
C01N C031 H031 118.5 . . ?
C02U C031 C01N 123.0(8) . . ?
C02U C031 H031 118.5 . . ?
C026 C032 C01Q 117.9(6) . . ?
C026 C032 C02H 122.5(6) . . ?
C02H C032 C01Q 119.6(7) . . ?
C02H C033 H033 106.9 . . ?
C02H C033 C03P 115.2(8) . . ?
C02H C033 C03R 109.9(8) . . ?
C03P C033 H033 106.9 . . ?
C03R C033 H033 106.9 . . ?
C03R C033 C03P 110.7(8) . . ?
C02E C034 H034 120.4 . . ?
C03F C034 C02E 119.3(11) . . ?
C03F C034 H034 120.4 . . ?
C01K C035 H035 119.8 . . ?
C028 C035 C01K 120.4(8) . . ?
C028 C035 H035 119.8 . . ?
C02V C036 C03H 120.8(8) . . ?
C02V C036 C03N 119.8(11) . . ?
C03N C036 C03H 119.4(11) . . ?
C026 C037 C02C 120.9(9) . . ?
C026 C037 H037 119.6 . . ?
C02C C037 H037 119.6 . . ?
N00R C038 C02D 111.5(7) . . ?
N00R C038 H038 111.6 . . ?
N00R C038 C03Q 102.4(7) . . ?
C02D C038 H038 111.6 . . ?
C02D C038 C03Q 107.7(8) . . ?
C03Q C038 H038 111.6 . . ?
C022 C039 H039 119.3 . . ?
C02L C039 C022 121.3(8) . . ?
C02L C039 H039 119.3 . . ?
C01T C03A H03A 109.5 . . ?
C01T C03A H03B 109.5 . . ?
C01T C03A H03C 109.5 . . ?
H03A C03A H03B 109.5 . . ?
H03A C03A H03C 109.5 . . ?
H03B C03A H03C 109.5 . . ?
C02G C03B H03D 109.5 . . ?
C02G C03B H03E 109.5 . . ?
C02G C03B H03F 109.5 . . ?
H03D C03B H03E 109.5 . . ?
H03D C03B H03F 109.5 . . ?
H03E C03B H03F 109.5 . . ?
C02V C03C C047 122.6(9) . . ?
C046 C03C C02V 117.3(13) . . ?
C046 C03C C047 120.1(11) . . ?
C01O C03D H03G 109.5 . . ?
C01O C03D H03H 109.5 . . ?
C01O C03D H03I 109.5 . . ?
H03G C03D H03H 109.5 . . ?
H03G C03D H03I 109.5 . . ?
H03H C03D H03I 109.5 . . ?
C02J C03E H03J 107.4 . . ?
C02J C03E C042 111.4(8) . . ?
C02J C03E C04C 112.8(12) . . ?
C042 C03E H03J 107.4 . . ?
C042 C03E C04C 110.2(10) . . ?
C04C C03E H03J 107.4 . . ?
C034 C03F H03K 118.3 . . ?
C034 C03F C03I 123.4(9) . . ?
C03I C03F H03K 118.3 . . ?
C02W C03G H03L 109.5 . . ?
C02W C03G H03M 109.5 . . ?
C02W C03G H03N 109.5 . . ?
H03L C03G H03M 109.5 . . ?
H03L C03G H03N 109.5 . . ?
H03M C03G H03N 109.5 . . ?
C036 C03H H03O 107.6 . . ?
C036 C03H C04B 111.7(9) . . ?
C036 C03H C04L 110.9(9) . . ?
C04B C03H H03O 107.6 . . ?
C04L C03H H03O 107.6 . . ?
C04L C03H C04B 111.2(11) . . ?
C02J C03I H03P 120.3 . . ?
C03F C03I C02J 119.4(11) . . ?
C03F C03I H03P 120.3 . . ?
C020 C03J H03Q 109.5 . . ?
C020 C03J H03R 109.5 . . ?
C020 C03J H03S 109.5 . . ?
H03Q C03J H03R 109.5 . . ?
H03Q C03J H03S 109.5 . . ?
H03R C03J H03S 109.5 . . ?
C020 C03K H03T 109.5 . . ?
C020 C03K H03U 109.5 . . ?
C020 C03K H03V 109.5 . . ?
H03T C03K H03U 109.5 . . ?
H03T C03K H03V 109.5 . . ?
H03U C03K H03V 109.5 . . ?
C02B C03L H03W 109.5 . . ?
C02B C03L H03X 109.5 . . ?
C02B C03L H03Y 109.5 . . ?
H03W C03L H03X 109.5 . . ?
H03W C03L H03Y 109.5 . . ?
H03X C03L H03Y 109.5 . . ?
C01D C03M H03Z 109.5 . . ?
C01D C03M H 109.5 . . ?
C01D C03M HA 109.5 . . ?
H03Z C03M H 109.5 . . ?
H03Z C03M HA 109.5 . . ?
H C03M HA 109.5 . . ?
C036 C03N H03 121.4 . . ?
C04M C03N C036 117.1(14) . . ?
C04M C03N H03 121.4 . . ?
O02X C03O H29 108.9 . . ?
O02X C03O HB 108.9 . . ?
O02X C03O C04U 113.3(11) . . ?
H29 C03O HB 107.7 . . ?
C04U C03O H29 108.9 . . ?
C04U C03O HB 108.9 . . ?
C033 C03P H1 109.5 . . ?
C033 C03P HC 109.5 . . ?
C033 C03P HD 109.5 . . ?
H1 C03P HC 109.5 . . ?
H1 C03P HD 109.5 . . ?
HC C03P HD 109.5 . . ?
C038 C03Q H2 111.0 . . ?
C038 C03Q HE 111.0 . . ?
H2 C03Q HE 109.0 . . ?
C03W C03Q C038 103.9(8) . . ?
C03W C03Q H2 111.0 . . ?
C03W C03Q HE 111.0 . . ?
C033 C03R H3 109.5 . . ?
C033 C03R HF 109.5 . . ?
C033 C03R HG 109.5 . . ?
H3 C03R HF 109.5 . . ?
H3 C03R HG 109.5 . . ?
HF C03R HG 109.5 . . ?
C01D C03S H4 109.5 . . ?
C01D C03S HH 109.5 . . ?
C01D C03S HI 109.5 . . ?
H4 C03S HH 109.5 . . ?
H4 C03S HI 109.5 . . ?
HH C03S HI 109.5 . . ?
C02B C03T H5 109.5 . . ?
C02B C03T HJ 109.5 . . ?
C02B C03T HK 109.5 . . ?
H5 C03T HJ 109.5 . . ?
H5 C03T HK 109.5 . . ?
HJ C03T HK 109.5 . . ?
C030 C03U H6 109.5 . . ?
C030 C03U HL 109.5 . . ?
C030 C03U HM 109.5 . . ?
H6 C03U HL 109.5 . . ?
H6 C03U HM 109.5 . . ?
HL C03U HM 109.5 . . ?
C02G C03V H7 109.5 . . ?
C02G C03V HN 109.5 . . ?
C02G C03V HO 109.5 . . ?
H7 C03V HN 109.5 . . ?
H7 C03V HO 109.5 . . ?
HN C03V HO 109.5 . . ?
C03Q C03W H8 110.3 . . ?
C03Q C03W HP 110.3 . . ?
C03Q C03W C03X 107.0(9) . . ?
H8 C03W HP 108.6 . . ?
C03X C03W H8 110.3 . . ?
C03X C03W HP 110.3 . . ?
N00R C03X C03W 101.1(8) . . ?
N00R C03X H9 111.5 . . ?
N00R C03X HQ 111.5 . . ?
C03W C03X H9 111.5 . . ?
C03W C03X HQ 111.5 . . ?
H9 C03X HQ 109.4 . . ?
O00D C03Y H10 109.5 . . ?
O00D C03Y HR 109.5 . . ?
O00D C03Y HS 109.5 . . ?
H10 C03Y HR 109.5 . . ?
H10 C03Y HS 109.5 . . ?
HR C03Y HS 109.5 . . ?
O023 C03Z H25 109.1 . . ?
O023 C03Z HT 109.1 . . ?
H25 C03Z HT 107.8 . . ?
C045 C03Z O023 112.7(11) . . ?
C045 C03Z H25 109.1 . . ?
C045 C03Z HT 109.1 . . ?
C02O C040 H04A 109.5 . . ?
C02O C040 H04B 109.5 . . ?
C02O C040 H04C 109.5 . . ?
H04A C040 H04B 109.5 . . ?
H04A C040 H04C 109.5 . . ?
H04B C040 H04C 109.5 . . ?
C02W C041 H04D 109.5 . . ?
C02W C041 H04E 109.5 . . ?
C02W C041 H04F 109.5 . . ?
H04D C041 H04E 109.5 . . ?
H04D C041 H04F 109.5 . . ?
H04E C041 H04F 109.5 . . ?
C03E C042 H04G 109.5 . . ?
C03E C042 H04H 109.5 . . ?
C03E C042 H04I 109.5 . . ?
H04G C042 H04H 109.5 . . ?
H04G C042 H04I 109.5 . . ?
H04H C042 H04I 109.5 . . ?
C01O C043 H04J 109.5 . . ?
C01O C043 H04K 109.5 . . ?
C01O C043 H04L 109.5 . . ?
H04J C043 H04K 109.5 . . ?
H04J C043 H04L 109.5 . . ?
H04K C043 H04L 109.5 . . ?
C02I C044 H04M 109.5 . . ?
C02I C044 H04N 109.5 . . ?
C02I C044 H04O 109.5 . . ?
H04M C044 H04N 109.5 . . ?
H04M C044 H04O 109.5 . . ?
H04N C044 H04O 109.5 . . ?
C03Z C045 H26 109.5 . . ?
C03Z C045 HU 109.5 . . ?
C03Z C045 HV 109.5 . . ?
H26 C045 HU 109.5 . . ?
H26 C045 HV 109.5 . . ?
HU C045 HV 109.5 . . ?
C03C C046 H046 119.6 . . ?
C04M C046 C03C 120.9(12) . . ?
C04M C046 H046 119.6 . . ?
C03C C047 H047 104.8 . . ?
C03C C047 C051 111.1(15) . . ?
C03C C047 C13 112.6(14) . . ?
C051 C047 H047 104.8 . . ?
C051 C047 C13 117(2) . . ?
C13 C047 H047 104.8 . . ?
C02S C048 H04P 109.5 . . ?
C02S C048 H04Q 109.5 . . ?
C02S C048 H04R 109.5 . . ?
H04P C048 H04Q 109.5 . . ?
H04P C048 H04R 109.5 . . ?
H04Q C048 H04R 109.5 . . ?
C02Y C049 H04S 111.4 . . ?
C02Y C049 H04T 111.4 . . ?
C02Y C049 H04U 109.7 . . ?
C02Y C049 H04V 109.7 . . ?
C02Y C049 C23 110.0(13) . . ?
H04S C049 H04T 109.2 . . ?
H04U C049 H04V 108.2 . . ?
C050 C049 C02Y 102.0(12) . . ?
C050 C049 H04S 111.4 . . ?
C050 C049 H04T 111.4 . . ?
C23 C049 H04U 109.7 . . ?
C23 C049 H04V 109.7 . . ?
N017 C04A H04W 112.0 . . ?
N017 C04A H04X 112.0 . . ?
N017 C04A H04Y 110.9 . . ?
N017 C04A HW 110.9 . . ?
N017 C04A C050 98.6(12) . . ?
N017 C04A C23 104.4(13) . . ?
H04W C04A H04X 109.7 . . ?
H04Y C04A HW 108.9 . . ?
C050 C04A H04W 112.0 . . ?
C050 C04A H04X 112.0 . . ?
C23 C04A H04Y 110.9 . . ?
C23 C04A HW 110.9 . . ?
C03H C04B H04Z 109.5 . . ?
C03H C04B HX 109.5 . . ?
C03H C04B HY 109.5 . . ?
H04Z C04B HX 109.5 . . ?
H04Z C04B HY 109.5 . . ?
HX C04B HY 109.5 . . ?
C03E C04C H04 109.5 . . ?
C03E C04C HZ 109.5 . . ?
C03E C04C H36 109.5 . . ?
H04 C04C HZ 109.5 . . ?
H04 C04C H36 109.5 . . ?
HZ C04C H36 109.5 . . ?
C01T C04D H11 109.5 . . ?
C01T C04D H37 109.5 . . ?
C01T C04D H38 109.5 . . ?
H11 C04D H37 109.5 . . ?
H11 C04D H38 109.5 . . ?
H37 C04D H38 109.5 . . ?
C02O C04E H12 109.5 . . ?
C02O C04E H39 109.5 . . ?
C02O C04E H40 109.5 . . ?
H12 C04E H39 109.5 . . ?
H12 C04E H40 109.5 . . ?
H39 C04E H40 109.5 . . ?
C01M C04F H13 109.5 . . ?
C01M C04F H41 109.5 . . ?
C01M C04F H42 109.5 . . ?
H13 C04F H41 109.5 . . ?
H13 C04F H42 109.5 . . ?
H41 C04F H42 109.5 . . ?
C02I C04G H14 109.5 . . ?
C02I C04G H43 109.5 . . ?
C02I C04G H44 109.5 . . ?
H14 C04G H43 109.5 . . ?
H14 C04G H44 109.5 . . ?
H43 C04G H44 109.5 . . ?
C01M C04H H15 109.5 . . ?
C01M C04H H45 109.5 . . ?
C01M C04H H46 109.5 . . ?
H15 C04H H45 109.5 . . ?
H15 C04H H46 109.5 . . ?
H45 C04H H46 109.5 . . ?
Se02 C04I H16 108.6 . . ?
Se02 C04I H47 108.6 . . ?
C02T C04I Se02 114.7(7) . . ?
C02T C04I H16 108.6 . . ?
C02T C04I H47 108.6 . . ?
H16 C04I H47 107.6 . . ?
O00J C04J H21 108.9 . . ?
O00J C04J H48 108.9 . . ?
O00J C04J C04V 113.5(13) . . ?
H21 C04J H48 107.7 . . ?
C04V C04J H21 108.9 . . ?
C04V C04J H48 108.9 . . ?
C02S C04K H17 109.5 . . ?
C02S C04K H49 109.5 . . ?
C02S C04K H50 109.5 . . ?
H17 C04K H49 109.5 . . ?
H17 C04K H50 109.5 . . ?
H49 C04K H50 109.5 . . ?
C03H C04L H18 109.5 . . ?
C03H C04L H51 109.5 . . ?
C03H C04L H52 109.5 . . ?
H18 C04L H51 109.5 . . ?
H18 C04L H52 109.5 . . ?
H51 C04L H52 109.5 . . ?
C03N C04M H19 117.9 . . ?
C046 C04M C03N 124.2(12) . . ?
C046 C04M H19 117.9 . . ?
O02X C04N H30 110.7 . . ?
O02X C04N H53 110.7 . . ?
H30 C04N H53 108.8 . . ?
C16 C04N O02X 105(2) . . ?
C16 C04N H30 110.7 . . ?
C16 C04N H53 110.7 . . ?
H22 C04O H54 109.5 . . ?
H22 C04O H55 109.5 . . ?
H54 C04O H55 109.5 . . ?
C04P C04O H22 109.5 . . ?
C04P C04O H54 109.5 . . ?
C04P C04O H55 109.5 . . ?
O00J C04P C04O 115.4(14) . . ?
O00J C04P H23 108.4 . . ?
O00J C04P H56 108.4 . . ?
C04O C04P H23 108.4 . . ?
C04O C04P H56 108.4 . . ?
H23 C04P H56 107.5 . . ?
C030 C04Q H20 109.5 . . ?
C030 C04Q H57 109.5 . . ?
C030 C04Q H58 109.5 . . ?
H20 C04Q H57 109.5 . . ?
H20 C04Q H58 109.5 . . ?
H57 C04Q H58 109.5 . . ?
C04Y O04R C04S 128(2) . . ?
O04R C04S H32 108.8 . . ?
O04R C04S H59 108.8 . . ?
O04R C04S C04T 114(2) . . ?
H32 C04S H59 107.7 . . ?
C04T C04S H32 108.8 . . ?
C04T C04S H59 108.8 . . ?
C04S C04T H33 109.5 . . ?
C04S C04T H60 109.5 . . ?
C04S C04T H61 109.5 . . ?
H33 C04T H60 109.5 . . ?
H33 C04T H61 109.5 . . ?
H60 C04T H61 109.5 . . ?
C03O C04U H31 109.5 . . ?
C03O C04U H62 109.5 . . ?
C03O C04U H63 109.5 . . ?
H31 C04U H62 109.5 . . ?
H31 C04U H63 109.5 . . ?
H62 C04U H63 109.5 . . ?
C04J C04V H24 109.5 . . ?
C04J C04V H64 109.5 . . ?
C04J C04V H65 109.5 . . ?
H24 C04V H64 109.5 . . ?
H24 C04V H65 109.5 . . ?
H64 C04V H65 109.5 . . ?
O023 C04W H27 109.6 . . ?
O023 C04W H66 109.6 . . ?
O023 C04W C04Z 110(2) . . ?
H27 C04W H66 108.2 . . ?
C04Z C04W H27 109.6 . . ?
C04Z C04W H66 109.6 . . ?
H34 C04X H67 109.5 . . ?
H34 C04X H68 109.5 . . ?
H67 C04X H68 109.5 . . ?
C04Y C04X H34 109.5 . . ?
C04Y C04X H67 109.5 . . ?
C04Y C04X H68 109.5 . . ?
O04R C04Y C04X 123(2) . . ?
O04R C04Y H35 106.7 . . ?
O04R C04Y H69 106.7 . . ?
C04X C04Y H35 106.7 . . ?
C04X C04Y H69 106.7 . . ?
H35 C04Y H69 106.6 . . ?
C04W C04Z H28 109.5 . . ?
C04W C04Z H70 109.5 . . ?
C04W C04Z H71 109.5 . . ?
H28 C04Z H70 109.5 . . ?
H28 C04Z H71 109.5 . . ?
H70 C04Z H71 109.5 . . ?
C049 C050 C04A 108.0(16) . . ?
C049 C050 H05A 110.1 . . ?
C049 C050 H05B 110.1 . . ?
C04A C050 H05A 110.1 . . ?
C04A C050 H05B 110.1 . . ?
H05A C050 H05B 108.4 . . ?
C047 C051 H05C 109.5 . . ?
C047 C051 H05D 109.5 . . ?
C047 C051 H05E 109.5 . . ?
H05C C051 H05D 109.5 . . ?
H05C C051 H05E 109.5 . . ?
H05D C051 H05E 109.5 . . ?
C04N C16 H16A 109.5 . . ?
C04N C16 H16B 109.5 . . ?
C04N C16 H16C 109.5 . . ?
H16A C16 H16B 109.5 . . ?
H16A C16 H16C 109.5 . . ?
H16B C16 H16C 109.5 . . ?
C047 C13 H13A 109.5 . . ?
C047 C13 H13B 109.5 . . ?
C047 C13 H13C 109.5 . . ?
H13A C13 H13B 109.5 . . ?
H13A C13 H13C 109.5 . . ?
H13B C13 H13C 109.5 . . ?
C049 C23 C04A 95.5(17) . . ?
C049 C23 H23A 112.7 . . ?
C049 C23 H23B 112.7 . . ?
C04A C23 H23A 112.7 . . ?
C04A C23 H23B 112.7 . . ?
H23A C23 H23B 110.1 . . ?

loop_
_geom_bond_atom_site_label_1
_geom_bond_atom_site_label_2
_geom_bond_distance
_geom_bond_site_symmetry_2
_geom_bond_publ_flag
I01 Se02 2.5727(13) . ?
Se02 O00A 2.455(6) . ?
Se02 C04I 1.994(11) . ?
O003 C00Q 1.246(9) . ?
C004 H004 0.9500 . ?
C004 C006 1.405(10) . ?
C004 C009 1.391(9) . ?
N005 H005 0.8800 . ?
N005 C00Q 1.328(10) . ?
N005 C02T 1.480(12) . ?
C006 C00T 1.385(10) . ?
C006 C019 1.488(9) . ?
C007 C00P 1.386(10) . ?
C007 C00T 1.398(9) . ?
C007 C00V 1.497(11) . ?
O008 C02D 1.222(11) . ?
C009 C00P 1.396(11) . ?
C009 C00X 1.504(10) . ?
O00A C02K 1.226(10) . ?
O00B C02R 1.189(12) . ?
C00C C00H 1.381(10) . ?
C00C C011 1.395(10) . ?
C00C C01C 1.482(8) . ?
O00D C02R 1.353(12) . ?
O00D C03Y 1.435(12) . ?
C00E C00G 1.502(11) . ?
C00E C00H 1.395(8) . ?
C00E C00Y 1.396(11) . ?
C00F C00U 1.399(9) . ?
C00F C00Z 1.477(9) . ?
C00F C010 1.405(9) . ?
C00G C01J 1.411(10) . ?
C00G C01K 1.391(11) . ?
C00H H00H 0.9500 . ?
C00I C00L 1.408(9) . ?
C00I C00M 1.496(8) . ?
C00I C00S 1.364(11) . ?
O00J C04J 1.410(16) . ?
O00J C04P 1.389(18) . ?
C00K C015 1.395(9) . ?
C00K C018 1.481(9) . ?
C00K C01H 1.373(9) . ?
C00L C00Q 1.487(11) . ?
C00L C018 1.410(9) . ?
C00M C016 1.360(9) . ?
C00M C01E 1.401(9) . ?
C00N C00O 1.397(9) . ?
C00N C012 1.473(9) . ?
C00N C016 1.426(8) . ?
C00O H00O 0.9500 . ?
C00O C019 1.378(9) . ?
C00P H00P 0.9500 . ?
N00R C02K 1.340(10) . ?
N00R C038 1.453(11) . ?
N00R C03X 1.468(11) . ?
C00S H00S 0.9500 . ?
C00S C025 1.414(10) . ?
C00T H00T 0.9500 . ?
C00U H00U 0.9500 . ?
C00U C01F 1.392(9) . ?
C00V C014 1.418(12) . ?
C00V C01N 1.397(10) . ?
C00W C00Y 1.396(11) . ?
C00W C011 1.412(9) . ?
C00W C01L 1.492(11) . ?
C00X C013 1.417(10) . ?
C00X C01Y 1.411(12) . ?
C00Y H00Y 0.9500 . ?
C00Z C01A 1.402(9) . ?
C00Z C01H 1.398(9) . ?
C010 H010 0.9500 . ?
C010 C01Q 1.394(9) . ?
C011 H011 0.9500 . ?
C012 C01R 1.395(10) . ?
C012 C01Z 1.400(9) . ?
C013 C024 1.372(12) . ?
C013 C030 1.514(13) . ?
C014 C01D 1.510(11) . ?
C014 C02F 1.381(13) . ?
C015 H015 0.9500 . ?
C015 C01C 1.410(9) . ?
C016 H016 0.9500 . ?
N017 C02D 1.355(12) . ?
N017 C02Y 1.463(14) . ?
N017 C04A 1.421(14) . ?
C018 C01B 1.406(12) . ?
C019 C01E 1.394(8) . ?
C01A H01A 0.9500 . ?
C01A C01C 1.379(9) . ?
C01B H01B 0.9500 . ?
C01B C025 1.368(11) . ?
C01D H01D 1.0000 . ?
C01D C03M 1.553(14) . ?
C01D C03S 1.494(16) . ?
C01E H01E 0.9500 . ?
C01F C021 1.489(10) . ?
C01F C027 1.409(10) . ?
C01G C01I 1.373(12) . ?
C01G C01L 1.422(12) . ?
C01G C01O 1.521(10) . ?
C01H H01H 0.9500 . ?
C01I H01I 0.9500 . ?
C01I C02L 1.368(12) . ?
C01J C01X 1.394(12) . ?
C01J C02G 1.532(11) . ?
C01K C020 1.519(11) . ?
C01K C035 1.404(13) . ?
C01L C022 1.391(10) . ?
C01M H01M 1.0000 . ?
C01M C02A 1.482(13) . ?
C01M C04F 1.537(15) . ?
C01M C04H 1.495(16) . ?
C01N C02B 1.544(12) . ?
C01N C031 1.374(13) . ?
C01O H01O 1.0000 . ?
C01O C03D 1.484(11) . ?
C01O C043 1.498(12) . ?
C01P C021 1.350(12) . ?
C01P C02W 1.516(12) . ?
C01P C02Z 1.434(11) . ?
C01Q C027 1.384(10) . ?
C01Q C032 1.519(8) . ?
C01R H01R 0.9500 . ?
C01R C02Q 1.392(10) . ?
C01S H01S 0.9500 . ?
C01S C01U 1.388(11) . ?
C01S C02Q 1.393(10) . ?
C01T H01T 1.0000 . ?
C01T C026 1.510(12) . ?
C01T C03A 1.505(15) . ?
C01T C04D 1.547(14) . ?
C01U C01V 1.493(10) . ?
C01U C01Z 1.397(9) . ?
C01V C02E 1.407(13) . ?
C01V C02J 1.392(13) . ?
C01W H01W 0.9500 . ?
C01W C01Y 1.413(13) . ?
C01W C02P 1.362(14) . ?
C01X H01X 0.9500 . ?
C01X C028 1.360(13) . ?
C01Y C02S 1.521(13) . ?
C01Z H01Z 0.9500 . ?
C020 H020 1.0000 . ?
C020 C03J 1.550(14) . ?
C020 C03K 1.493(13) . ?
C021 C02A 1.440(11) . ?
C022 C02O 1.548(12) . ?
C022 C039 1.389(13) . ?
O023 C03Z 1.442(19) . ?
O023 C04W 1.30(2) . ?
C024 H024 0.9500 . ?
C024 C02P 1.411(15) . ?
C025 H025 0.9500 . ?
C026 C032 1.397(12) . ?
C026 C037 1.405(11) . ?
C027 H027 0.9500 . ?
C028 H028 0.9500 . ?
C028 C035 1.365(13) . ?
C029 H029 0.9500 . ?
C029 C02N 1.340(14) . ?
C029 C02Z 1.375(13) . ?
C02A C02N 1.415(11) . ?
C02B H02B 1.0000 . ?
C02B C03L 1.500(14) . ?
C02B C03T 1.543(12) . ?
C02C H02C 0.9500 . ?
C02C C02M 1.350(14) . ?
C02C C037 1.416(13) . ?
C02D C038 1.498(14) . ?
C02E C02I 1.531(15) . ?
C02E C034 1.420(13) . ?
C02F H02F 0.9500 . ?
C02F C02U 1.397(13) . ?
C02G H02G 1.0000 . ?
C02G C03B 1.530(12) . ?
C02G C03V 1.511(12) . ?
C02H C02M 1.406(10) . ?
C02H C032 1.397(11) . ?
C02H C033 1.483(12) . ?
C02I H02I 1.0000 . ?
C02I C044 1.500(15) . ?
C02I C04G 1.526(14) . ?
C02J C03E 1.499(16) . ?
C02J C03I 1.423(14) . ?
C02K C02T 1.533(12) . ?
C02L H02L 0.9500 . ?
C02L C039 1.384(14) . ?
C02M H02M 0.9500 . ?
C02N H02N 0.9500 . ?
C02O H02O 1.0000 . ?
C02O C040 1.504(14) . ?
C02O C04E 1.513(14) . ?
C02P H02P 0.9500 . ?
C02Q C02V 1.501(12) . ?
C02R C02Y 1.490(15) . ?
C02S H02S 1.0000 . ?
C02S C048 1.512(14) . ?
C02S C04K 1.545(15) . ?
C02T H02T 1.0000 . ?
C02T C04I 1.498(13) . ?
C02U H02U 0.9500 . ?
C02U C031 1.355(14) . ?
C02V C036 1.390(16) . ?
C02V C03C 1.413(15) . ?
C02W H02W 1.0000 . ?
C02W C03G 1.527(13) . ?
C02W C041 1.516(16) . ?
O02X C03O 1.447(13) . ?
O02X C04N 1.50(2) . ?
C02Y H02Y 1.0000 . ?
C02Y C049 1.511(15) . ?
C02Z H02Z 0.9500 . ?
C030 H030 1.0000 . ?
C030 C03U 1.505(16) . ?
C030 C04Q 1.522(15) . ?
C031 H031 0.9500 . ?
C033 H033 1.0000 . ?
C033 C03P 1.525(12) . ?
C033 C03R 1.517(15) . ?
C034 H034 0.9500 . ?
C034 C03F 1.335(18) . ?
C035 H035 0.9500 . ?
C036 C03H 1.500(15) . ?
C036 C03N 1.407(15) . ?
C037 H037 0.9500 . ?
C038 H038 1.0000 . ?
C038 C03Q 1.604(13) . ?
C039 H039 0.9500 . ?
C03A H03A 0.9800 . ?
C03A H03B 0.9800 . ?
C03A H03C 0.9800 . ?
C03B H03D 0.9800 . ?
C03B H03E 0.9800 . ?
C03B H03F 0.9800 . ?
C03C C046 1.408(17) . ?
C03C C047 1.47(2) . ?
C03D H03G 0.9800 . ?
C03D H03H 0.9800 . ?
C03D H03I 0.9800 . ?
C03E H03J 1.0000 . ?
C03E C042 1.520(15) . ?
C03E C04C 1.534(18) . ?
C03F H03K 0.9500 . ?
C03F C03I 1.369(18) . ?
C03G H03L 0.9800 . ?
C03G H03M 0.9800 . ?
C03G H03N 0.9800 . ?
C03H H03O 1.0000 . ?
C03H C04B 1.550(15) . ?
C03H C04L 1.547(17) . ?
C03I H03P 0.9500 . ?
C03J H03Q 0.9800 . ?
C03J H03R 0.9800 . ?
C03J H03S 0.9800 . ?
C03K H03T 0.9800 . ?
C03K H03U 0.9800 . ?
C03K H03V 0.9800 . ?
C03L H03W 0.9800 . ?
C03L H03X 0.9800 . ?
C03L H03Y 0.9800 . ?
C03M H03Z 0.9800 . ?
C03M H 0.9800 . ?
C03M HA 0.9800 . ?
C03N H03 0.9500 . ?
C03N C04M 1.38(2) . ?
C03O H29 0.9900 . ?
C03O HB 0.9900 . ?
C03O C04U 1.462(19) . ?
C03P H1 0.9800 . ?
C03P HC 0.9800 . ?
C03P HD 0.9800 . ?
C03Q H2 0.9900 . ?
C03Q HE 0.9900 . ?
C03Q C03W 1.479(16) . ?
C03R H3 0.9800 . ?
C03R HF 0.9800 . ?
C03R HG 0.9800 . ?
C03S H4 0.9800 . ?
C03S HH 0.9800 . ?
C03S HI 0.9800 . ?
C03T H5 0.9800 . ?
C03T HJ 0.9800 . ?
C03T HK 0.9800 . ?
C03U H6 0.9800 . ?
C03U HL 0.9800 . ?
C03U HM 0.9800 . ?
C03V H7 0.9800 . ?
C03V HN 0.9800 . ?
C03V HO 0.9800 . ?
C03W H8 0.9900 . ?
C03W HP 0.9900 . ?
C03W C03X 1.498(16) . ?
C03X H9 0.9900 . ?
C03X HQ 0.9900 . ?
C03Y H10 0.9800 . ?
C03Y HR 0.9800 . ?
C03Y HS 0.9800 . ?
C03Z H25 0.9900 . ?
C03Z HT 0.9900 . ?
C03Z C045 1.39(2) . ?
C040 H04A 0.9800 . ?
C040 H04B 0.9800 . ?
C040 H04C 0.9800 . ?
C041 H04D 0.9800 . ?
C041 H04E 0.9800 . ?
C041 H04F 0.9800 . ?
C042 H04G 0.9800 . ?
C042 H04H 0.9800 . ?
C042 H04I 0.9800 . ?
C043 H04J 0.9800 . ?
C043 H04K 0.9800 . ?
C043 H04L 0.9800 . ?
C044 H04M 0.9800 . ?
C044 H04N 0.9800 . ?
C044 H04O 0.9800 . ?
C045 H26 0.9800 . ?
C045 HU 0.9800 . ?
C045 HV 0.9800 . ?
C046 H046 0.9500 . ?
C046 C04M 1.31(2) . ?
C047 H047 1.0000 . ?
C047 C051 1.55(2) . ?
C047 C13 1.57(2) . ?
C048 H04P 0.9800 . ?
C048 H04Q 0.9800 . ?
C048 H04R 0.9800 . ?
C049 H04S 0.9900 . ?
C049 H04T 0.9900 . ?
C049 H04U 0.9900 . ?
C049 H04V 0.9900 . ?
C049 C050 1.37(3) . ?
C049 C23 1.55(3) . ?
C04A H04W 0.9900 . ?
C04A H04X 0.9900 . ?
C04A H04Y 0.9900 . ?
C04A HW 0.9900 . ?
C04A C050 1.55(3) . ?
C04A C23 1.64(3) . ?
C04B H04Z 0.9800 . ?
C04B HX 0.9800 . ?
C04B HY 0.9800 . ?
C04C H04 0.9800 . ?
C04C HZ 0.9800 . ?
C04C H36 0.9800 . ?
C04D H11 0.9800 . ?
C04D H37 0.9800 . ?
C04D H38 0.9800 . ?
C04E H12 0.9800 . ?
C04E H39 0.9800 . ?
C04E H40 0.9800 . ?
C04F H13 0.9800 . ?
C04F H41 0.9800 . ?
C04F H42 0.9800 . ?
C04G H14 0.9800 . ?
C04G H43 0.9800 . ?
C04G H44 0.9800 . ?
C04H H15 0.9800 . ?
C04H H45 0.9800 . ?
C04H H46 0.9800 . ?
C04I H16 0.9900 . ?
C04I H47 0.9900 . ?
C04J H21 0.9900 . ?
C04J H48 0.9900 . ?
C04J C04V 1.44(2) . ?
C04K H17 0.9800 . ?
C04K H49 0.9800 . ?
C04K H50 0.9800 . ?
C04L H18 0.9800 . ?
C04L H51 0.9800 . ?
C04L H52 0.9800 . ?
C04M H19 0.9500 . ?
C04N H30 0.9900 . ?
C04N H53 0.9900 . ?
C04N C16 1.48(3) . ?
C04O H22 0.9800 . ?
C04O H54 0.9800 . ?
C04O H55 0.9800 . ?
C04O C04P 1.39(2) . ?
C04P H23 0.9900 . ?
C04P H56 0.9900 . ?
C04Q H20 0.9800 . ?
C04Q H57 0.9800 . ?
C04Q H58 0.9800 . ?
O04R C04S 1.41(3) . ?
O04R C04Y 1.38(2) . ?
C04S H32 0.9900 . ?
C04S H59 0.9900 . ?
C04S C04T 1.42(3) . ?
C04T H33 0.9800 . ?
C04T H60 0.9800 . ?
C04T H61 0.9800 . ?
C04U H31 0.9800 . ?
C04U H62 0.9800 . ?
C04U H63 0.9800 . ?
C04V H24 0.9800 . ?
C04V H64 0.9800 . ?
C04V H65 0.9800 . ?
C04W H27 0.9900 . ?
C04W H66 0.9900 . ?
C04W C04Z 1.55(3) . ?
C04X H34 0.9800 . ?
C04X H67 0.9800 . ?
C04X H68 0.9800 . ?
C04X C04Y 1.48(3) . ?
C04Y H35 0.9900 . ?
C04Y H69 0.9900 . ?
C04Z H28 0.9800 . ?
C04Z H70 0.9800 . ?
C04Z H71 0.9800 . ?
C050 H05A 0.9900 . ?
C050 H05B 0.9900 . ?
C051 H05C 0.9800 . ?
C051 H05D 0.9800 . ?
C051 H05E 0.9800 . ?
C16 H16A 0.9800 . ?
C16 H16B 0.9800 . ?
C16 H16C 0.9800 . ?
C13 H13A 0.9800 . ?
C13 H13B 0.9800 . ?
C13 H13C 0.9800 . ?
C23 H23A 0.9900 . ?
C23 H23B 0.9900 . ?

loop_
_geom_torsion_atom_site_label_1
_geom_torsion_atom_site_label_2
_geom_torsion_atom_site_label_3
_geom_torsion_atom_site_label_4
_geom_torsion
_geom_torsion_site_symmetry_1
_geom_torsion_site_symmetry_2
_geom_torsion_site_symmetry_3
_geom_torsion_site_symmetry_4
_geom_torsion_publ_flag
Se02 O00A C02K N00R 172.2(8) . . . . ?
Se02 O00A C02K C02T -9.9(11) . . . . ?
C004 C006 C00T C007 -2.0(10) . . . . ?
C004 C006 C019 C00O -40.4(10) . . . . ?
C004 C006 C019 C01E 136.4(7) . . . . ?
C004 C009 C00P C007 0.0(11) . . . . ?
C004 C009 C00X C013 93.4(8) . . . . ?
C004 C009 C00X C01Y -82.3(9) . . . . ?
N005 C02T C04I Se02 90.2(9) . . . . ?
C006 C004 C009 C00P -0.4(10) . . . . ?
C006 C004 C009 C00X 178.7(6) . . . . ?
C006 C019 C01E C00M -175.6(6) . . . . ?
C007 C00V C014 C01D -2.5(10) . . . . ?
C007 C00V C014 C02F 177.8(7) . . . . ?
C007 C00V C01N C02B 3.4(10) . . . . ?
C007 C00V C01N C031 -177.9(7) . . . . ?
O008 C02D C038 N00R -24.6(11) . . . . ?
O008 C02D C038 C03Q 86.9(10) . . . . ?
C009 C004 C006 C00T 1.4(10) . . . . ?
C009 C004 C006 C019 -176.7(6) . . . . ?
C009 C00X C013 C024 -177.1(7) . . . . ?
C009 C00X C013 C030 4.0(11) . . . . ?
C009 C00X C01Y C01W 176.2(7) . . . . ?
C009 C00X C01Y C02S -3.5(11) . . . . ?
O00A C02K C02T N005 -100.2(10) . . . . ?
O00A C02K C02T C04I 26.7(13) . . . . ?
O00B C02R C02Y N017 168.1(9) . . . . ?
O00B C02R C02Y C049 -75.0(13) . . . . ?
O00D C02R C02Y N017 -17.3(12) . . . . ?
O00D C02R C02Y C049 99.6(11) . . . . ?
C00E C00G C01J C01X 176.0(6) . . . . ?
C00E C00G C01J C02G -4.6(10) . . . . ?
C00E C00G C01K C020 7.2(11) . . . . ?
C00E C00G C01K C035 -177.6(7) . . . . ?
C00F C00U C01F C021 178.9(7) . . . . ?
C00F C00U C01F C027 0.0(12) . . . . ?
C00F C00Z C01A C01C -173.0(7) . . . . ?
C00F C00Z C01H C00K 171.3(7) . . . . ?
C00F C010 C01Q C027 0.4(13) . . . . ?
C00F C010 C01Q C032 -176.0(7) . . . . ?
C00G C00E C00H C00C 178.5(6) . . . . ?
C00G C00E C00Y C00W -177.4(6) . . . . ?
C00G C01J C01X C028 0.5(11) . . . . ?
C00G C01J C02G C03B -90.7(9) . . . . ?
C00G C01J C02G C03V 146.2(8) . . . . ?
C00G C01K C020 C03J -135.6(8) . . . . ?
C00G C01K C020 C03K 101.5(10) . . . . ?
C00G C01K C035 C028 2.7(12) . . . . ?
C00H C00C C011 C00W -1.1(9) . . . . ?
C00H C00C C01C C015 -142.8(7) . . . . ?
C00H C00C C01C C01A 38.1(10) . . . . ?
C00H C00E C00G C01J -81.5(8) . . . . ?
C00H C00E C00G C01K 95.2(8) . . . . ?
C00H C00E C00Y C00W -0.3(10) . . . . ?
C00I C00L C00Q O003 -111.0(7) . . . . ?
C00I C00L C00Q N005 69.2(8) . . . . ?
C00I C00L C018 C00K -175.0(6) . . . . ?
C00I C00L C018 C01B 2.2(9) . . . . ?
C00I C00M C016 C00N 178.3(7) . . . . ?
C00I C00M C01E C019 179.7(6) . . . . ?
C00I C00S C025 C01B 0.6(11) . . . . ?
C00K C015 C01C C00C 177.9(6) . . . . ?
C00K C015 C01C C01A -3.0(10) . . . . ?
C00K C018 C01B C025 177.8(7) . . . . ?
C00L C00I C00M C016 63.2(10) . . . . ?
C00L C00I C00M C01E -118.2(7) . . . . ?
C00L C00I C00S C025 2.0(10) . . . . ?
C00L C018 C01B C025 0.4(10) . . . . ?
C00M C00I C00L C00Q -4.8(9) . . . . ?
C00M C00I C00L C018 171.6(6) . . . . ?
C00M C00I C00S C025 -173.2(7) . . . . ?
C00N C00O C019 C006 177.6(7) . . . . ?
C00N C00O C019 C01E 0.7(11) . . . . ?
C00N C012 C01R C02Q -178.7(8) . . . . ?
C00N C012 C01Z C01U 177.9(7) . . . . ?
C00O C00N C012 C01R 136.8(8) . . . . ?
C00O C00N C012 C01Z -42.0(11) . . . . ?
C00O C00N C016 C00M 2.2(11) . . . . ?
C00O C019 C01E C00M 1.4(10) . . . . ?
C00P C007 C00T C006 1.6(10) . . . . ?
C00P C007 C00V C014 88.9(9) . . . . ?
C00P C007 C00V C01N -92.4(8) . . . . ?
C00P C009 C00X C013 -87.5(9) . . . . ?
C00P C009 C00X C01Y 96.8(9) . . . . ?
C00Q N005 C02T C02K -137.4(7) . . . . ?
C00Q N005 C02T C04I 98.2(9) . . . . ?
C00Q C00L C018 C00K 1.3(9) . . . . ?
C00Q C00L C018 C01B 178.6(6) . . . . ?
N00R C02K C02T N005 77.8(10) . . . . ?
N00R C02K C02T C04I -155.3(9) . . . . ?
N00R C038 C03Q C03W -12.3(11) . . . . ?
C00S C00I C00L C00Q -179.8(6) . . . . ?
C00S C00I C00L C018 -3.4(10) . . . . ?
C00S C00I C00M C016 -121.6(8) . . . . ?
C00S C00I C00M C01E 57.0(9) . . . . ?
C00T C006 C019 C00O 141.5(7) . . . . ?
C00T C006 C019 C01E -41.6(10) . . . . ?
C00T C007 C00P C009 -0.6(10) . . . . ?
C00T C007 C00V C014 -90.0(8) . . . . ?
C00T C007 C00V C01N 88.7(8) . . . . ?
C00U C00F C00Z C01A -148.0(8) . . . . ?
C00U C00F C00Z C01H 38.4(11) . . . . ?
C00U C00F C010 C01Q -2.3(12) . . . . ?
C00U C01F C021 C01P 98.6(9) . . . . ?
C00U C01F C021 C02A -80.8(10) . . . . ?
C00U C01F C027 C01Q -2.0(13) . . . . ?
C00V C007 C00P C009 -179.5(7) . . . . ?
C00V C007 C00T C006 -179.4(6) . . . . ?
C00V C014 C01D C03M -102.0(10) . . . . ?
C00V C014 C01D C03S 136.8(9) . . . . ?
C00V C014 C02F C02U 0.7(12) . . . . ?
C00V C01N C02B C03L 98.8(10) . . . . ?
C00V C01N C02B C03T -136.2(9) . . . . ?
C00V C01N C031 C02U -0.7(13) . . . . ?
C00W C01L C022 C02O -8.8(11) . . . . ?
C00W C01L C022 C039 175.2(7) . . . . ?
C00X C009 C00P C007 -179.1(7) . . . . ?
C00X C013 C024 C02P 2.2(12) . . . . ?
C00X C013 C030 C03U 112.1(10) . . . . ?
C00X C013 C030 C04Q -122.2(12) . . . . ?
C00X C01Y C02S C048 -105.7(11) . . . . ?
C00X C01Y C02S C04K 132.3(9) . . . . ?
C00Y C00E C00G C01J 95.6(8) . . . . ?
C00Y C00E C00G C01K -87.7(8) . . . . ?
C00Y C00E C00H C00C 1.3(9) . . . . ?
C00Y C00W C011 C00C 2.1(9) . . . . ?
C00Y C00W C01L C01G -91.5(8) . . . . ?
C00Y C00W C01L C022 92.3(9) . . . . ?
C00Z C00F C00U C01F -171.4(7) . . . . ?
C00Z C00F C010 C01Q 171.1(7) . . . . ?
C00Z C01A C01C C00C -178.9(7) . . . . ?
C00Z C01A C01C C015 2.0(11) . . . . ?
C010 C00F C00U C01F 2.1(12) . . . . ?
C010 C00F C00Z C01A 38.7(11) . . . . ?
C010 C00F C00Z C01H -134.9(8) . . . . ?
C010 C01Q C027 C01F 1.9(13) . . . . ?
C010 C01Q C032 C026 103.2(9) . . . . ?
C010 C01Q C032 C02H -78.0(11) . . . . ?
C011 C00C C00H C00E -0.7(9) . . . . ?
C011 C00C C01C C015 36.8(9) . . . . ?
C011 C00C C01C C01A -142.3(7) . . . . ?
C011 C00W C00Y C00E -1.4(9) . . . . ?
C011 C00W C01L C01G 87.9(8) . . . . ?
C011 C00W C01L C022 -88.3(8) . . . . ?
C012 C00N C00O C019 176.7(7) . . . . ?
C012 C00N C016 C00M -177.0(7) . . . . ?
C012 C01R C02Q C01S 0.9(13) . . . . ?
C012 C01R C02Q C02V 175.6(9) . . . . ?
C013 C00X C01Y C01W 0.5(11) . . . . ?
C013 C00X C01Y C02S -179.2(7) . . . . ?
C013 C024 C02P C01W -2.3(13) . . . . ?
C014 C00V C01N C02B -177.9(7) . . . . ?
C014 C00V C01N C031 0.8(11) . . . . ?
C014 C02F C02U C031 -0.5(13) . . . . ?
C015 C00K C018 C00L 124.0(7) . . . . ?
C015 C00K C018 C01B -53.3(8) . . . . ?
C015 C00K C01H C00Z 1.6(11) . . . . ?
C016 C00M C01E C019 -1.7(11) . . . . ?
C016 C00N C00O C019 -2.5(11) . . . . ?
C016 C00N C012 C01R -44.1(12) . . . . ?
C016 C00N C012 C01Z 137.1(8) . . . . ?
N017 C02D C038 N00R 159.5(7) . . . . ?
N017 C02D C038 C03Q -88.9(9) . . . . ?
N017 C02Y C049 C050 30.6(16) . . . . ?
N017 C02Y C049 C23 -17.6(17) . . . . ?
N017 C04A C050 C049 34.9(18) . . . . ?
N017 C04A C23 C049 -36.4(18) . . . . ?
C018 C00K C015 C01C 175.9(6) . . . . ?
C018 C00K C01H C00Z -172.9(7) . . . . ?
C018 C00L C00Q O003 72.7(8) . . . . ?
C018 C00L C00Q N005 -107.2(7) . . . . ?
C018 C01B C025 C00S -1.8(11) . . . . ?
C019 C006 C00T C007 176.0(6) . . . . ?
C01A C00Z C01H C00K -2.5(11) . . . . ?
C01C C00C C00H C00E 178.9(6) . . . . ?
C01C C00C C011 C00W 179.4(6) . . . . ?
C01D C014 C02F C02U -179.0(8) . . . . ?
C01E C00M C016 C00N -0.2(11) . . . . ?
C01F C021 C02A C01M -1.7(11) . . . . ?
C01F C021 C02A C02N 177.2(6) . . . . ?
C01G C01I C02L C039 -2.1(13) . . . . ?
C01G C01L C022 C02O 175.1(7) . . . . ?
C01G C01L C022 C039 -0.9(11) . . . . ?
C01H C00K C015 C01C 1.2(10) . . . . ?
C01H C00K C018 C00L -61.5(9) . . . . ?
C01H C00K C018 C01B 121.3(8) . . . . ?
C01H C00Z C01A C01C 0.6(11) . . . . ?
C01I C01G C01L C00W -175.4(7) . . . . ?
C01I C01G C01L C022 0.8(10) . . . . ?
C01I C01G C01O C03D -64.9(11) . . . . ?
C01I C01G C01O C043 59.8(10) . . . . ?
C01I C02L C039 C022 2.0(13) . . . . ?
C01J C00G C01K C020 -176.2(7) . . . . ?
C01J C00G C01K C035 -0.9(11) . . . . ?
C01J C01X C028 C035 1.2(13) . . . . ?
C01K C00G C01J C01X -0.6(11) . . . . ?
C01K C00G C01J C02G 178.8(7) . . . . ?
C01L C00W C00Y C00E 178.0(6) . . . . ?
C01L C00W C011 C00C -177.3(6) . . . . ?
C01L C01G C01I C02L 0.8(12) . . . . ?
C01L C01G C01O C03D 114.6(9) . . . . ?
C01L C01G C01O C043 -120.6(9) . . . . ?
C01L C022 C02O C040 -97.5(10) . . . . ?
C01L C022 C02O C04E 138.0(9) . . . . ?
C01L C022 C039 C02L -0.5(12) . . . . ?
C01M C02A C02N C029 179.7(8) . . . . ?
C01N C00V C014 C01D 178.8(7) . . . . ?
C01N C00V C014 C02F -0.9(11) . . . . ?
C01O C01G C01I C02L -179.7(7) . . . . ?
C01O C01G C01L C00W 5.0(10) . . . . ?
C01O C01G C01L C022 -178.8(7) . . . . ?
C01P C021 C02A C01M 178.9(8) . . . . ?
C01P C021 C02A C02N -2.2(11) . . . . ?
C01R C012 C01Z C01U -1.0(12) . . . . ?
C01R C02Q C02V C036 -83.2(12) . . . . ?
C01R C02Q C02V C03C 99.0(10) . . . . ?
C01S C01U C01V C02E -79.9(11) . . . . ?
C01S C01U C01V C02J 103.2(10) . . . . ?
C01S C01U C01Z C012 0.9(12) . . . . ?
C01S C02Q C02V C036 91.4(11) . . . . ?
C01S C02Q C02V C03C -86.4(11) . . . . ?
C01T C026 C032 C01Q -4.1(12) . . . . ?
C01T C026 C032 C02H 177.0(8) . . . . ?
C01T C026 C037 C02C -178.1(9) . . . . ?
C01U C01S C02Q C01R -0.9(13) . . . . ?
C01U C01S C02Q C02V -175.6(9) . . . . ?
C01U C01V C02E C02I -1.4(12) . . . . ?
C01U C01V C02E C034 -177.0(8) . . . . ?
C01U C01V C02J C03E -3.2(12) . . . . ?
C01U C01V C02J C03I 177.4(8) . . . . ?
C01V C01U C01Z C012 179.5(7) . . . . ?
C01V C02E C02I C044 -102.3(11) . . . . ?
C01V C02E C02I C04G 132.1(9) . . . . ?
C01V C02E C034 C03F -1.6(14) . . . . ?
C01V C02J C03E C042 -93.8(11) . . . . ?
C01V C02J C03E C04C 141.7(9) . . . . ?
C01V C02J C03I C03F 0.7(14) . . . . ?
C01W C01Y C02S C048 74.6(12) . . . . ?
C01W C01Y C02S C04K -47.4(11) . . . . ?
C01X C01J C02G C03B 88.7(9) . . . . ?
C01X C01J C02G C03V -34.4(10) . . . . ?
C01X C028 C035 C01K -2.9(13) . . . . ?
C01Y C00X C013 C024 -1.4(11) . . . . ?
C01Y C00X C013 C030 179.7(7) . . . . ?
C01Y C01W C02P C024 1.3(12) . . . . ?
C01Z C012 C01R C02Q 0.0(12) . . . . ?
C01Z C01U C01V C02E 101.7(9) . . . . ?
C01Z C01U C01V C02J -75.3(10) . . . . ?
C020 C01K C035 C028 178.1(8) . . . . ?
C021 C01F C027 C01Q 179.1(8) . . . . ?
C021 C01P C02W C03G 112.4(10) . . . . ?
C021 C01P C02W C041 -123.9(10) . . . . ?
C021 C01P C02Z C029 -0.7(12) . . . . ?
C021 C02A C02N C029 0.8(12) . . . . ?
C024 C013 C030 C03U -66.8(11) . . . . ?
C024 C013 C030 C04Q 58.9(13) . . . . ?
C027 C01F C021 C01P -82.6(10) . . . . ?
C027 C01F C021 C02A 98.0(9) . . . . ?
C027 C01Q C032 C026 -73.1(10) . . . . ?
C027 C01Q C032 C02H 105.7(9) . . . . ?
C02B C01N C031 C02U 178.1(8) . . . . ?
C02D N017 C02Y C02R -65.1(11) . . . . ?
C02D N017 C02Y C049 173.5(9) . . . . ?
C02D N017 C04A C050 163.8(12) . . . . ?
C02D N017 C04A C23 -152.6(14) . . . . ?
C02D C038 C03Q C03W -129.9(9) . . . . ?
C02E C01V C02J C03E 179.9(8) . . . . ?
C02E C01V C02J C03I 0.5(13) . . . . ?
C02E C034 C03F C03I 3.0(17) . . . . ?
C02F C014 C01D C03M 77.7(11) . . . . ?
C02F C014 C01D C03S -43.6(11) . . . . ?
C02F C02U C031 C01N 0.5(14) . . . . ?
C02G C01J C01X C028 -178.9(7) . . . . ?
C02I C02E C034 C03F -177.4(9) . . . . ?
C02J C01V C02E C02I 175.6(8) . . . . ?
C02J C01V C02E C034 -0.1(13) . . . . ?
C02K N00R C038 C02D -82.6(11) . . . . ?
C02K N00R C038 C03Q 162.5(9) . . . . ?
C02K N00R C03X C03W -143.4(10) . . . . ?
C02K C02T C04I Se02 -31.0(11) . . . . ?
C02M C02C C037 C026 1.0(14) . . . . ?
C02M C02H C032 C01Q -177.8(7) . . . . ?
C02M C02H C032 C026 1.0(12) . . . . ?
C02M C02H C033 C03P -27.5(12) . . . . ?
C02M C02H C033 C03R 98.3(9) . . . . ?
C02N C029 C02Z C01P -0.7(13) . . . . ?
C02O C022 C039 C02L -176.6(8) . . . . ?
C02P C01W C01Y C00X -0.5(12) . . . . ?
C02P C01W C01Y C02S 179.3(8) . . . . ?
C02Q C01S C01U C01V -178.4(8) . . . . ?
C02Q C01S C01U C01Z 0.0(12) . . . . ?
C02Q C02V C036 C03H 3.1(13) . . . . ?
C02Q C02V C036 C03N -178.0(9) . . . . ?
C02Q C02V C03C C046 177.3(9) . . . . ?
C02Q C02V C03C C047 -4.0(14) . . . . ?
C02R C02Y C049 C050 -92.7(15) . . . . ?
C02R C02Y C049 C23 -140.9(16) . . . . ?
C02T N005 C00Q O003 2.7(10) . . . . ?
C02T N005 C00Q C00L -177.5(6) . . . . ?
C02V C036 C03H C04B 133.0(11) . . . . ?
C02V C036 C03H C04L -102.2(12) . . . . ?
C02V C036 C03N C04M 1.9(17) . . . . ?
C02V C03C C046 C04M -0.5(19) . . . . ?
C02V C03C C047 C051 110.1(14) . . . . ?
C02V C03C C047 C13 -116(2) . . . . ?
C02W C01P C021 C01F 2.7(11) . . . . ?
C02W C01P C021 C02A -177.9(7) . . . . ?
C02W C01P C02Z C029 179.4(8) . . . . ?
C02Y N017 C02D O008 -7.6(12) . . . . ?
C02Y N017 C02D C038 168.2(8) . . . . ?
C02Y N017 C04A C050 -13.5(15) . . . . ?
C02Y N017 C04A C23 30.1(16) . . . . ?
C02Y C049 C050 C04A -40.9(19) . . . . ?
C02Y C049 C23 C04A 32.4(19) . . . . ?
C02Z C01P C021 C01F -177.2(7) . . . . ?
C02Z C01P C021 C02A 2.2(11) . . . . ?
C02Z C01P C02W C03G -67.7(11) . . . . ?
C02Z C01P C02W C041 56.0(11) . . . . ?
C02Z C029 C02N C02A 0.6(13) . . . . ?
C030 C013 C024 C02P -178.8(8) . . . . ?
C031 C01N C02B C03L -79.9(10) . . . . ?
C031 C01N C02B C03T 45.1(11) . . . . ?
C032 C01Q C027 C01F 178.3(8) . . . . ?
C032 C026 C037 C02C 0.4(14) . . . . ?
C032 C02H C02M C02C 0.6(13) . . . . ?
C032 C02H C033 C03P 155.2(8) . . . . ?
C032 C02H C033 C03R -78.9(9) . . . . ?
C033 C02H C02M C02C -176.8(9) . . . . ?
C033 C02H C032 C01Q -0.5(12) . . . . ?
C033 C02H C032 C026 178.3(8) . . . . ?
C034 C02E C02I C044 73.4(12) . . . . ?
C034 C02E C02I C04G -52.3(12) . . . . ?
C034 C03F C03I C02J -2.6(17) . . . . ?
C035 C01K C020 C03J 49.2(10) . . . . ?
C035 C01K C020 C03K -73.7(11) . . . . ?
C036 C02V C03C C046 -0.6(15) . . . . ?
C036 C02V C03C C047 178.1(10) . . . . ?
C036 C03N C04M C046 -3(2) . . . . ?
C037 C026 C032 C01Q 177.4(8) . . . . ?
C037 C026 C032 C02H -1.5(12) . . . . ?
C037 C02C C02M C02H -1.6(14) . . . . ?
C038 N00R C02K O00A 4.1(14) . . . . ?
C038 N00R C02K C02T -173.9(8) . . . . ?
C038 N00R C03X C03W 28.9(12) . . . . ?
C038 C03Q C03W C03X 30.5(11) . . . . ?
C039 C022 C02O C040 78.4(11) . . . . ?
C039 C022 C02O C04E -46.0(11) . . . . ?
C03A C01T C026 C032 -120.2(9) . . . . ?
C03A C01T C026 C037 58.3(11) . . . . ?
C03C C02V C036 C03H -179.1(9) . . . . ?
C03C C02V C036 C03N -0.1(15) . . . . ?
C03C C046 C04M C03N 2(2) . . . . ?
C03E C02J C03I C03F -178.7(9) . . . . ?
C03H C036 C03N C04M -179.1(11) . . . . ?
C03I C02J C03E C042 85.7(12) . . . . ?
C03I C02J C03E C04C -38.9(12) . . . . ?
C03N C036 C03H C04B -45.9(13) . . . . ?
C03N C036 C03H C04L 78.8(13) . . . . ?
C03O O02X C04N C16 -104.9(15) . . . . ?
C03Q C03W C03X N00R -36.2(12) . . . . ?
C03X N00R C02K O00A 176.1(10) . . . . ?
C03X N00R C02K C02T -1.9(15) . . . . ?
C03X N00R C038 C02D 104.2(10) . . . . ?
C03X N00R C038 C03Q -10.7(11) . . . . ?
C03Y O00D C02R O00B -1.9(14) . . . . ?
C03Y O00D C02R C02Y -176.4(9) . . . . ?
C03Z O023 C04W C04Z 176.8(16) . . . . ?
C046 C03C C047 C051 -71.2(16) . . . . ?
C046 C03C C047 C13 63(2) . . . . ?
C047 C03C C046 C04M -179.2(13) . . . . ?
C04A N017 C02D O008 175.2(10) . . . . ?
C04A N017 C02D C038 -8.9(14) . . . . ?
C04A N017 C02Y C02R 112.4(11) . . . . ?
C04A N017 C02Y C049 -9.0(12) . . . . ?
C04D C01T C026 C032 117.0(10) . . . . ?
C04D C01T C026 C037 -64.6(12) . . . . ?
C04F C01M C02A C021 106.7(9) . . . . ?
C04F C01M C02A C02N -72.1(11) . . . . ?
C04H C01M C02A C021 -128.9(9) . . . . ?
C04H C01M C02A C02N 52.3(12) . . . . ?
C04J O00J C04P C04O 179.0(15) . . . . ?
C04N O02X C03O C04U 73.3(18) . . . . ?
C04P O00J C04J C04V -172.8(15) . . . . ?
C04S O04R C04Y C04X -178(3) . . . . ?
C04W O023 C03Z C045 -171.5(17) . . . . ?
C04Y O04R C04S C04T -166(3) . . . . ?

loop_
_smtbx_masks_void_nr
_smtbx_masks_void_average_x
_smtbx_masks_void_average_y
_smtbx_masks_void_average_z
_smtbx_masks_void_volume
_smtbx_masks_void_count_electrons
_smtbx_masks_void_content
1 -0.019 0.005 0.355 28.1 0.0 ?
2 -0.065 0.368 0.779 357.5 29.8 ?
3 -0.135 0.320 0.457 48.4 0.0 ?
4 0.019 0.505 0.145 28.1 0.0 ?
5 0.065 0.868 0.721 357.5 30.9 ?
6 0.135 0.820 0.043 48.4 0.0 ?
7 0.111 0.633 0.547 7.3 0.0 ?
8 0.160 0.351 0.565 17.1 0.0 ?
9 0.435 0.132 0.221 357.5 28.5 ?
10 0.565 0.632 0.279 357.5 30.5 ?
11 0.365 0.180 0.543 48.4 0.0 ?
12 0.340 0.649 0.065 17.1 0.0 ?
13 0.389 0.367 0.047 7.3 0.0 ?
14 0.481 0.495 0.645 28.1 0.0 ?
15 0.519 -0.005 0.855 28.1 0.0 ?
16 0.635 0.680 -0.043 48.4 0.0 ?
17 0.611 0.867 0.453 7.3 0.0 ?
18 0.660 0.149 0.435 17.1 0.0 ?
19 0.840 0.851 0.935 17.1 0.0 ?
20 0.889 0.133 0.953 7.3 0.0 ?
